data_4066505
loop_
_publ_author_name
'Alcaraz, Gilles'
'Chaplin, Adrian B.'
'Stevens, Charlotte J.'
'Clot, Eric'
'Vendier, Laure'
'Weller, Andrew S.'
'Sabo-Etienne, Sylviane'

_publ_section_title
;
 Ruthenium, Rhodium, and Iridium Bis(\s-B&#x2212;H) Diisopropylaminoborane
 Complexes&#x2020;
;
_journal_issue 21
_journal_name_full Organometallics
_journal_page_first 5591
_journal_paper_doi 10.1021/om1004995
_journal_volume 29
_journal_year 2010
_chemical_formula_moiety '2(C36 H62 Ir P2), 2(C32 H12 B F24), 1.5(C6 H5 F)'
_chemical_formula_sum 'C145 H155.5 B2 F49.5 Ir2 P4'
_chemical_formula_weight 3368.59
_chemical_melting_point ?
_chemical_name_common 'Compound A'
_space_group_IT_number 2
_symmetry_cell_setting triclinic
_symmetry_space_group_name_Hall '-P 1'
_symmetry_space_group_name_H-M 'P -1'
_atom_sites_solution_hydrogens geom
_atom_sites_solution_primary direct
_atom_sites_solution_secondary difmap
_audit_creation_method SHELXL-97
_cell_angle_alpha 90.4772(4)
_cell_angle_beta 96.9176(4)
_cell_angle_gamma 99.6400(4)
_cell_formula_units_Z 2
_cell_length_a 13.05100(10)
_cell_length_b 19.5769(2)
_cell_length_c 28.2597(3)
_cell_measurement_reflns_used 21844
_cell_measurement_temperature 150(2)
_cell_measurement_theta_max 27.485
_cell_measurement_theta_min 5.097
_cell_volume 7063.53(12)
_computing_cell_refinement 'Denzo/Scalepack (Otwinowski & Minor 1997)'
_computing_data_collection 'Collect (Nonius BV, 1997-2000)'
_computing_data_reduction 'Denzo/Scalepack (Otwinowski & Minor 1997)'
_computing_molecular_graphics 'ORTEP3 (Farrugia, 1997)'
_computing_publication_material 'Bruker SHELXTL'
_computing_structure_refinement 'SHELXL-97 (Sheldrick, 2008)'
_computing_structure_solution 'SIR2004 (Burla et al., 2005)'
_diffrn_ambient_temperature 150(2)
_diffrn_detector_area_resol_mean 9
_diffrn_measured_fraction_theta_full 0.985
_diffrn_measured_fraction_theta_max 0.985
_diffrn_measurement_device '95mm CCD camera on \k-goniostat'
_diffrn_measurement_device_type KappaCCD
_diffrn_measurement_method CCD
_diffrn_radiation_monochromator 'horizonally mounted graphite crystal'
_diffrn_radiation_source 'fine-focus sealed tube'
_diffrn_radiation_type MoK\a
_diffrn_radiation_wavelength 0.71073
_diffrn_reflns_av_R_equivalents 0.0428
_diffrn_reflns_av_sigmaI/netI 0.1049
_diffrn_reflns_limit_h_max 16
_diffrn_reflns_limit_h_min -16
_diffrn_reflns_limit_k_max 24
_diffrn_reflns_limit_k_min -21
_diffrn_reflns_limit_l_max 35
_diffrn_reflns_limit_l_min -34
_diffrn_reflns_number 41612
_diffrn_reflns_theta_full 26.37
_diffrn_reflns_theta_max 26.37
_diffrn_reflns_theta_min 5.11
_exptl_absorpt_coefficient_mu 2.043
_exptl_absorpt_correction_T_max 1.0
_exptl_absorpt_correction_T_min 0.836
_exptl_absorpt_correction_type multi-scan
_exptl_absorpt_process_details 'Denzo/Scalepack (Otwinowski & Minor 1997)'
_exptl_crystal_colour 'pale yellow'
_exptl_crystal_density_diffrn 1.584
_exptl_crystal_density_meas ?
_exptl_crystal_density_method 'not measured'
_exptl_crystal_description plate
_exptl_crystal_F_000 3390
_exptl_crystal_size_max 0.36
_exptl_crystal_size_mid 0.16
_exptl_crystal_size_min 0.06
_refine_diff_density_max 1.254
_refine_diff_density_min -0.864
_refine_diff_density_rms 0.117
_refine_ls_extinction_method none
_refine_ls_goodness_of_fit_ref 1.010
_refine_ls_hydrogen_treatment mixed
_refine_ls_matrix_type full
_refine_ls_number_parameters 2067
_refine_ls_number_reflns 28449
_refine_ls_number_restraints 1506
_refine_ls_restrained_S_all 1.070
_refine_ls_R_factor_all 0.0962
_refine_ls_R_factor_gt 0.0455
_refine_ls_shift/su_max 0.005
_refine_ls_shift/su_mean 0.000
_refine_ls_structure_factor_coef Fsqd
_refine_ls_weighting_details 'calc w=1/[\s^2^(Fo^2^)+(0.0304P)^2^+0.0000P] where P=(Fo^2^+2Fc^2^)/3'
_refine_ls_weighting_scheme calc
_refine_ls_wR_factor_gt 0.0762
_refine_ls_wR_factor_ref 0.0883
_reflns_number_gt 18596
_reflns_number_total 28449
_reflns_threshold_expression >2sigma(I)
_cod_data_source_file om1004995_si_002.cif
_cod_data_source_block 146abc10
_cod_depositor_comments
;
The following automatic conversions were performed:

'_chemical_melting_point' value 'not measured' was changed to '?' -
the value is undefined or not given.

'_symmetry_cell_setting' value
'Triclinic' changed to 'triclinic' according to
/home/saulius/struct/CIF-dictionaries/cif_core.dic dictionary named
'cif_core.dic' version 2.4.1 from 2010-06-29.

Automatic conversion script
Id: cif_fix_values 1715 2011-07-08 13:25:40Z adriana 

The following automatic conversions were performed:

'_exptl_crystal_density_meas' value 'not measured' was changed to '?'
- the value is perceived as not measured.

Automatic conversion script
Id: cif_fix_values 3008 2015-01-20 13:52:24Z robertas 
;
_cod_original_sg_symbol_H-M P-1
_cod_original_formula_sum 'C145 H155.50 B2 F49.50 Ir2 P4'
_cod_database_code 4066505

loop_
_symmetry_equiv_pos_as_xyz
'x, y, z'
'-x, -y, -z'

loop_
_atom_site_label
_atom_site_type_symbol
_atom_site_fract_x
_atom_site_fract_y
_atom_site_fract_z
_atom_site_U_iso_or_equiv
_atom_site_adp_type
_atom_site_occupancy
_atom_site_symmetry_multiplicity
_atom_site_calc_flag
_atom_site_refinement_flags
_atom_site_disorder_assembly
_atom_site_disorder_group
Ir1 Ir 0.584925(14) 0.020390(9) 0.324882(7) 0.02033(6) Uani 1 1 d . . .
H0A H 0.599(3) 0.0291(19) 0.2733(14) 0.024 Uiso 1 1 d . . .
P1 P 0.48281(9) 0.10732(6) 0.31831(4) 0.0211(3) Uani 1 1 d . . .
P2 P 0.69615(9) -0.05594(6) 0.30681(4) 0.0210(3) Uani 1 1 d . . .
C1 C 0.5506(4) 0.1590(2) 0.37062(17) 0.0285(11) Uani 1 1 d U . .
H1 H 0.5225 0.2030 0.3745 0.034 Uiso 1 1 calc R . .
C2 C 0.6668(4) 0.1728(2) 0.36425(18) 0.0305(11) Uani 1 1 d U . .
H2A H 0.6776 0.2013 0.3359 0.037 Uiso 1 1 calc R . .
H2B H 0.7075 0.1988 0.3925 0.037 Uiso 1 1 calc R . .
C3 C 0.7048(4) 0.1048(2) 0.35803(17) 0.0266(10) Uani 1 1 d U . .
H3 H 0.7756 0.1082 0.3472 0.032 Uiso 1 1 calc R . .
C4 C 0.6794(4) 0.0519(2) 0.39196(17) 0.0313(11) Uani 1 1 d U . .
H4 H 0.7326 0.0245 0.4066 0.038 Uiso 1 1 calc R . .
C5 C 0.5832(4) 0.0475(3) 0.40744(18) 0.0349(11) Uani 1 1 d U . .
H5 H 0.5618 0.0077 0.4281 0.042 Uiso 1 1 calc R . .
C6 C 0.5342(4) 0.1111(2) 0.41304(17) 0.0340(11) Uani 1 1 d U . .
H6A H 0.5661 0.1364 0.4431 0.041 Uiso 1 1 calc R . .
H6B H 0.4583 0.0970 0.4148 0.041 Uiso 1 1 calc R . .
C7 C 0.5020(4) 0.1606(2) 0.26564(17) 0.0255(11) Uani 1 1 d . . .
H7 H 0.5794 0.1764 0.2678 0.031 Uiso 1 1 calc R . .
C8 C 0.4549(4) 0.2279(2) 0.26524(18) 0.0337(13) Uani 1 1 d . . .
H8A H 0.3775 0.2164 0.2608 0.040 Uiso 1 1 calc R . .
H8B H 0.4771 0.2535 0.2961 0.040 Uiso 1 1 calc R . .
C9 C 0.4918(5) 0.2733(3) 0.2248(2) 0.0501(16) Uani 1 1 d . . .
H9A H 0.4594 0.3156 0.2242 0.060 Uiso 1 1 calc R . .
H9B H 0.5687 0.2878 0.2309 0.060 Uiso 1 1 calc R . .
C10 C 0.4638(5) 0.2358(3) 0.1769(2) 0.0612(19) Uani 1 1 d . . .
H10A H 0.4927 0.2659 0.1520 0.073 Uiso 1 1 calc R . .
H10B H 0.3867 0.2258 0.1691 0.073 Uiso 1 1 calc R . .
C11 C 0.5071(5) 0.1683(3) 0.1772(2) 0.0519(16) Uani 1 1 d . . .
H11A H 0.5846 0.1788 0.1809 0.062 Uiso 1 1 calc R . .
H11B H 0.4833 0.1431 0.1462 0.062 Uiso 1 1 calc R . .
C12 C 0.4715(4) 0.1219(3) 0.21758(18) 0.0377(14) Uani 1 1 d . . .
H12A H 0.3945 0.1071 0.2121 0.045 Uiso 1 1 calc R . .
H12B H 0.5044 0.0798 0.2178 0.045 Uiso 1 1 calc R . .
C13 C 0.3423(3) 0.0896(2) 0.32730(17) 0.0257(12) Uani 1 1 d . . .
H13 H 0.3362 0.0523 0.3512 0.031 Uiso 1 1 calc R . .
C14 C 0.2678(4) 0.0606(2) 0.28364(19) 0.0347(13) Uani 1 1 d . . .
H14A H 0.2928 0.0206 0.2699 0.042 Uiso 1 1 calc R . .
H14B H 0.2663 0.0965 0.2592 0.042 Uiso 1 1 calc R . .
C15 C 0.1573(4) 0.0374(3) 0.2971(2) 0.0508(17) Uani 1 1 d . . .
H15A H 0.1094 0.0188 0.2683 0.061 Uiso 1 1 calc R . .
H15B H 0.1583 -0.0001 0.3204 0.061 Uiso 1 1 calc R . .
C16 C 0.1178(4) 0.0973(3) 0.3184(2) 0.0512(17) Uani 1 1 d . . .
H16A H 0.0475 0.0810 0.3280 0.061 Uiso 1 1 calc R . .
H16B H 0.1113 0.1331 0.2942 0.061 Uiso 1 1 calc R . .
C17 C 0.1917(4) 0.1288(3) 0.3616(2) 0.0460(16) Uani 1 1 d . . .
H17A H 0.1918 0.0945 0.3872 0.055 Uiso 1 1 calc R . .
H17B H 0.1664 0.1697 0.3737 0.055 Uiso 1 1 calc R . .
C18 C 0.3030(4) 0.1506(2) 0.34945(18) 0.0314(12) Uani 1 1 d . . .
H18A H 0.3501 0.1677 0.3788 0.038 Uiso 1 1 calc R . .
H18B H 0.3046 0.1889 0.3268 0.038 Uiso 1 1 calc R . .
C19 C 0.6007(4) -0.1356(2) 0.29035(17) 0.0275(11) Uani 1 1 d U . .
H19 H 0.6323 -0.1683 0.2714 0.033 Uiso 1 1 calc R . .
C20 C 0.5050(4) -0.1148(2) 0.26087(18) 0.0304(11) Uani 1 1 d U . .
H20A H 0.5253 -0.0935 0.2310 0.036 Uiso 1 1 calc R . .
H20B H 0.4508 -0.1562 0.2525 0.036 Uiso 1 1 calc R . .
C21 C 0.4623(4) -0.0633(2) 0.29017(19) 0.0314(11) Uani 1 1 d U . .
H21 H 0.3984 -0.0471 0.2741 0.038 Uiso 1 1 calc R . .
C22 C 0.4649(4) -0.0697(2) 0.33936(19) 0.0348(11) Uani 1 1 d U . .
H22 H 0.4029 -0.0565 0.3524 0.042 Uiso 1 1 calc R . .
C23 C 0.5091(4) -0.1273(3) 0.3656(2) 0.0434(12) Uani 1 1 d U . .
H23A H 0.5598 -0.1068 0.3929 0.052 Uiso 1 1 calc R . .
H23B H 0.4514 -0.1580 0.3785 0.052 Uiso 1 1 calc R . .
C24 C 0.5633(4) -0.1707(2) 0.33533(18) 0.0376(12) Uani 1 1 d U . .
H24A H 0.5145 -0.2142 0.3254 0.045 Uiso 1 1 calc R . .
H24B H 0.6246 -0.1834 0.3553 0.045 Uiso 1 1 calc R . .
C25 C 0.7952(3) -0.0843(2) 0.35140(17) 0.0251(11) Uani 1 1 d . . .
H25 H 0.7609 -0.0949 0.3809 0.030 Uiso 1 1 calc R . .
C26 C 0.8920(4) -0.0296(2) 0.36567(17) 0.0302(12) Uani 1 1 d . . .
H26A H 0.8700 0.0139 0.3755 0.036 Uiso 1 1 calc R . .
H26B H 0.9308 -0.0197 0.3378 0.036 Uiso 1 1 calc R . .
C27 C 0.9642(4) -0.0536(3) 0.40678(19) 0.0402(14) Uani 1 1 d . . .
H27A H 1.0266 -0.0172 0.4150 0.048 Uiso 1 1 calc R . .
H27B H 0.9269 -0.0610 0.4353 0.048 Uiso 1 1 calc R . .
C28 C 0.9982(4) -0.1202(2) 0.3926(2) 0.0425(14) Uani 1 1 d . . .
H28A H 1.0429 -0.1110 0.3666 0.051 Uiso 1 1 calc R . .
H28B H 1.0404 -0.1368 0.4202 0.051 Uiso 1 1 calc R . .
C29 C 0.9061(4) -0.1755(3) 0.3760(2) 0.0414(14) Uani 1 1 d . . .
H29A H 0.8672 -0.1895 0.4033 0.050 Uiso 1 1 calc R . .
H29B H 0.9317 -0.2167 0.3645 0.050 Uiso 1 1 calc R . .
C30 C 0.8320(4) -0.1513(2) 0.33626(17) 0.0273(12) Uani 1 1 d . . .
H30A H 0.7703 -0.1882 0.3281 0.033 Uiso 1 1 calc R . .
H30B H 0.8681 -0.1427 0.3075 0.033 Uiso 1 1 calc R . .
C31 C 0.7703(3) -0.0324(2) 0.25532(16) 0.0224(11) Uani 1 1 d . . .
H31 H 0.8284 -0.0602 0.2579 0.027 Uiso 1 1 calc R . .
C32 C 0.8226(4) 0.0442(2) 0.25784(17) 0.0300(12) Uani 1 1 d . . .
H32A H 0.7677 0.0738 0.2552 0.036 Uiso 1 1 calc R . .
H32B H 0.8657 0.0547 0.2892 0.036 Uiso 1 1 calc R . .
C33 C 0.8915(4) 0.0614(3) 0.21837(18) 0.0372(14) Uani 1 1 d . . .
H33A H 0.9212 0.1114 0.2204 0.045 Uiso 1 1 calc R . .
H33B H 0.9504 0.0352 0.2227 0.045 Uiso 1 1 calc R . .
C34 C 0.8302(4) 0.0436(3) 0.17002(19) 0.0413(14) Uani 1 1 d . . .
H34A H 0.8774 0.0532 0.1451 0.050 Uiso 1 1 calc R . .
H34B H 0.7752 0.0729 0.1644 0.050 Uiso 1 1 calc R . .
C35 C 0.7797(4) -0.0324(2) 0.16674(18) 0.0367(13) Uani 1 1 d . . .
H35A H 0.8349 -0.0617 0.1697 0.044 Uiso 1 1 calc R . .
H35B H 0.7375 -0.0428 0.1352 0.044 Uiso 1 1 calc R . .
C36 C 0.7092(4) -0.0496(3) 0.20628(17) 0.0337(13) Uani 1 1 d . . .
H36A H 0.6509 -0.0228 0.2018 0.040 Uiso 1 1 calc R . .
H36B H 0.6787 -0.0995 0.2040 0.040 Uiso 1 1 calc R . .
Ir2 Ir 0.008695(15) 0.533158(9) 0.182025(7) 0.02283(6) Uani 1 1 d . . .
H0B H 0.031(3) 0.4618(19) 0.1747(14) 0.027 Uiso 1 1 d . . .
P11 P -0.09606(10) 0.48573(6) 0.23887(4) 0.0225(3) Uani 1 1 d . . .
P12 P 0.12016(10) 0.55340(6) 0.12237(4) 0.0233(3) Uani 1 1 d . . .
C101 C -0.0200(4) 0.5334(2) 0.29147(17) 0.0302(11) Uani 1 1 d U . .
H101 H -0.0465 0.5165 0.3218 0.036 Uiso 1 1 calc R . .
C102 C -0.0282(4) 0.6102(3) 0.28376(19) 0.0442(13) Uani 1 1 d U . .
H10C H 0.0108 0.6390 0.3112 0.053 Uiso 1 1 calc R . .
H10D H -0.1025 0.6163 0.2812 0.053 Uiso 1 1 calc R . .
C103 C 0.0186(5) 0.6338(3) 0.2370(2) 0.0511(14) Uani 1 1 d U . .
H103 H 0.0016 0.6778 0.2229 0.061 Uiso 1 1 calc R . .
C104 C 0.1086(5) 0.6142(3) 0.22798(18) 0.0440(13) Uani 1 1 d U . .
H104 H 0.1635 0.6478 0.2146 0.053 Uiso 1 1 calc R . .
C105 C 0.1306(4) 0.5504(3) 0.24414(17) 0.0380(12) Uani 1 1 d U . .
H105 H 0.2006 0.5401 0.2383 0.046 Uiso 1 1 calc R . .
C106 C 0.0943(4) 0.5247(3) 0.29015(17) 0.0330(11) Uani 1 1 d U . .
H10E H 0.1391 0.5512 0.3172 0.040 Uiso 1 1 calc R . .
H10F H 0.1005 0.4752 0.2933 0.040 Uiso 1 1 calc R . .
C107 C -0.2314(3) 0.5034(2) 0.23829(16) 0.0217(11) Uani 1 1 d . . .
H107 H -0.2294 0.5512 0.2258 0.026 Uiso 1 1 calc R . .
C108 C -0.2710(4) 0.5065(2) 0.28713(17) 0.0293(12) Uani 1 1 d . . .
H10G H -0.2811 0.4595 0.3004 0.035 Uiso 1 1 calc R . .
H10H H -0.2181 0.5370 0.3094 0.035 Uiso 1 1 calc R . .
C109 C -0.3742(4) 0.5340(3) 0.28285(19) 0.0358(13) Uani 1 1 d . . .
H10I H -0.3990 0.5345 0.3146 0.043 Uiso 1 1 calc R . .
H10J H -0.3630 0.5821 0.2717 0.043 Uiso 1 1 calc R . .
C110 C -0.4565(4) 0.4893(3) 0.24825(19) 0.0400(14) Uani 1 1 d . . .
H11C H -0.5214 0.5098 0.2446 0.048 Uiso 1 1 calc R . .
H11D H -0.4732 0.4425 0.2612 0.048 Uiso 1 1 calc R . .
C111 C -0.4190(4) 0.4833(3) 0.19947(18) 0.0399(14) Uani 1 1 d . . .
H11E H -0.4721 0.4510 0.1785 0.048 Uiso 1 1 calc R . .
H11F H -0.4107 0.5292 0.1847 0.048 Uiso 1 1 calc R . .
C112 C -0.3147(4) 0.4569(2) 0.20403(17) 0.0298(12) Uani 1 1 d . . .
H11G H -0.2903 0.4556 0.1722 0.036 Uiso 1 1 calc R . .
H11H H -0.3247 0.4091 0.2159 0.036 Uiso 1 1 calc R . .
C113 C -0.0934(4) 0.3936(2) 0.24965(17) 0.0287(12) Uani 1 1 d . . .
H113 H -0.0176 0.3902 0.2574 0.034 Uiso 1 1 calc R . .
C114 C -0.1333(4) 0.3445(2) 0.2060(2) 0.0404(14) Uani 1 1 d . . .
H11I H -0.0978 0.3621 0.1784 0.048 Uiso 1 1 calc R . .
H11J H -0.2095 0.3430 0.1976 0.048 Uiso 1 1 calc R . .
C115 C -0.1114(5) 0.2710(3) 0.2171(2) 0.0525(17) Uani 1 1 d . . .
H11K H -0.1418 0.2393 0.1897 0.063 Uiso 1 1 calc R . .
H11L H -0.0348 0.2718 0.2218 0.063 Uiso 1 1 calc R . .
C116 C -0.1581(5) 0.2439(3) 0.2620(2) 0.0591(18) Uani 1 1 d . . .
H11M H -0.2354 0.2365 0.2556 0.071 Uiso 1 1 calc R . .
H11N H -0.1370 0.1986 0.2698 0.071 Uiso 1 1 calc R . .
C117 C -0.1223(4) 0.2936(3) 0.3043(2) 0.0490(16) Uani 1 1 d . . .
H11O H -0.0461 0.2960 0.3135 0.059 Uiso 1 1 calc R . .
H11P H -0.1587 0.2761 0.3317 0.059 Uiso 1 1 calc R . .
C118 C -0.1447(4) 0.3659(2) 0.29302(18) 0.0342(13) Uani 1 1 d . . .
H11Q H -0.1176 0.3975 0.3209 0.041 Uiso 1 1 calc R . .
H11R H -0.2213 0.3644 0.2867 0.041 Uiso 1 1 calc R . .
C119 C 0.0232(4) 0.5577(2) 0.06980(17) 0.0301(11) Uani 1 1 d U . .
H119 H 0.0550 0.5530 0.0397 0.036 Uiso 1 1 calc R . .
C120 C -0.0674(4) 0.4974(2) 0.07350(17) 0.0327(11) Uani 1 1 d U . .
H12C H -0.1227 0.4974 0.0463 0.039 Uiso 1 1 calc R . .
H12D H -0.0417 0.4526 0.0727 0.039 Uiso 1 1 calc R . .
C121 C -0.1115(4) 0.5063(3) 0.12009(17) 0.0364(12) Uani 1 1 d U . .
H121 H -0.1729 0.4706 0.1257 0.044 Uiso 1 1 calc R . .
C122 C -0.1140(4) 0.5747(3) 0.13700(18) 0.0407(12) Uani 1 1 d U . .
H122 H -0.1770 0.5795 0.1529 0.049 Uiso 1 1 calc R . .
C123 C -0.0698(5) 0.6362(3) 0.1137(2) 0.0559(14) Uani 1 1 d U . .
H12E H -0.0165 0.6645 0.1371 0.067 Uiso 1 1 calc R . .
H12F H -0.1260 0.6637 0.1050 0.067 Uiso 1 1 calc R . .
C124 C -0.0208(4) 0.6249(3) 0.0709(2) 0.0447(13) Uani 1 1 d U . .
H12G H 0.0366 0.6643 0.0683 0.054 Uiso 1 1 calc R . .
H12H H -0.0735 0.6251 0.0426 0.054 Uiso 1 1 calc R . .
C125 C 0.2183(4) 0.6335(2) 0.12268(17) 0.0288(12) Uani 1 1 d . . .
H125 H 0.1843 0.6710 0.1351 0.035 Uiso 1 1 calc R . .
C126 C 0.3177(4) 0.6332(2) 0.15748(18) 0.0348(13) Uani 1 1 d . . .
H12I H 0.3603 0.6015 0.1449 0.042 Uiso 1 1 calc R . .
H12J H 0.2982 0.6159 0.1885 0.042 Uiso 1 1 calc R . .
C127 C 0.3826(4) 0.7062(3) 0.16467(19) 0.0439(15) Uani 1 1 d . . .
H12K H 0.3420 0.7372 0.1795 0.053 Uiso 1 1 calc R . .
H12L H 0.4473 0.7045 0.1865 0.053 Uiso 1 1 calc R . .
C128 C 0.4113(5) 0.7352(3) 0.11697(19) 0.0446(15) Uani 1 1 d . . .
H12M H 0.4467 0.7840 0.1219 0.054 Uiso 1 1 calc R . .
H12N H 0.4610 0.7084 0.1047 0.054 Uiso 1 1 calc R . .
C129 C 0.3159(4) 0.7317(2) 0.08050(19) 0.0425(15) Uani 1 1 d . . .
H12O H 0.3383 0.7465 0.0494 0.051 Uiso 1 1 calc R . .
H12P H 0.2716 0.7643 0.0904 0.051 Uiso 1 1 calc R . .
C130 C 0.2513(4) 0.6589(2) 0.07460(17) 0.0351(13) Uani 1 1 d . . .
H13A H 0.2932 0.6268 0.0620 0.042 Uiso 1 1 calc R . .
H13B H 0.1882 0.6593 0.0514 0.042 Uiso 1 1 calc R . .
C131 C 0.1806(4) 0.4769(2) 0.10950(17) 0.0281(12) Uani 1 1 d . . .
H131 H 0.1202 0.4385 0.1007 0.034 Uiso 1 1 calc R . .
C132 C 0.2452(4) 0.4509(2) 0.15223(17) 0.0333(13) Uani 1 1 d . . .
H13C H 0.2047 0.4465 0.1798 0.040 Uiso 1 1 calc R . .
H13D H 0.3102 0.4847 0.1612 0.040 Uiso 1 1 calc R . .
C133 C 0.2728(4) 0.3806(3) 0.13981(19) 0.0393(14) Uani 1 1 d . . .
H13E H 0.3168 0.3651 0.1673 0.047 Uiso 1 1 calc R . .
H13F H 0.2077 0.3460 0.1337 0.047 Uiso 1 1 calc R . .
C134 C 0.3309(4) 0.3838(3) 0.0963(2) 0.0437(15) Uani 1 1 d . . .
H13G H 0.4002 0.4137 0.1038 0.052 Uiso 1 1 calc R . .
H13H H 0.3427 0.3367 0.0879 0.052 Uiso 1 1 calc R . .
C135 C 0.2697(4) 0.4121(3) 0.05427(19) 0.0397(14) Uani 1 1 d . . .
H13I H 0.2047 0.3788 0.0441 0.048 Uiso 1 1 calc R . .
H13J H 0.3119 0.4173 0.0273 0.048 Uiso 1 1 calc R . .
C136 C 0.2417(4) 0.4824(2) 0.06689(17) 0.0329(13) Uani 1 1 d . . .
H13K H 0.3066 0.5168 0.0743 0.040 Uiso 1 1 calc R . .
H13L H 0.1992 0.4986 0.0392 0.040 Uiso 1 1 calc R . .
B501 B 0.7814(4) 0.2934(3) 0.55026(19) 0.0218(13) Uani 1 1 d . . .
C501 C 0.6824(3) 0.3079(2) 0.51282(16) 0.0203(11) Uani 1 1 d . . .
C502 C 0.5794(4) 0.2778(2) 0.51799(17) 0.0241(11) Uani 1 1 d . . .
H502 H 0.5668 0.2530 0.5461 0.029 Uiso 1 1 calc R . .
C503 C 0.4951(4) 0.2824(2) 0.48414(16) 0.0247(11) Uani 1 1 d D A .
C504 C 0.5101(4) 0.3171(2) 0.44203(17) 0.0280(12) Uani 1 1 d . . .
H504 H 0.4529 0.3203 0.4184 0.034 Uiso 1 1 calc R . .
C505 C 0.6117(3) 0.3470(2) 0.43586(16) 0.0241(11) Uani 1 1 d D B .
C506 C 0.6949(4) 0.3428(2) 0.47025(16) 0.0239(11) Uani 1 1 d . . .
H506 H 0.7631 0.3643 0.4648 0.029 Uiso 1 1 calc R . .
C507 C 0.3877(4) 0.2479(2) 0.49240(15) 0.0387(14) Uani 1 1 d D . .
F1 F 0.3121(5) 0.2605(11) 0.4595(5) 0.069(4) Uani 0.52(4) 1 d PDU A 1
F2 F 0.3630(8) 0.2658(9) 0.5348(4) 0.050(3) Uani 0.52(4) 1 d PDU A 1
F3 F 0.3798(9) 0.1781(3) 0.4926(8) 0.059(3) Uani 0.52(4) 1 d PDU A 1
F101 F 0.3760(8) 0.2416(11) 0.5385(2) 0.050(3) Uani 0.48(4) 1 d PDU A 2
F102 F 0.3604(11) 0.1846(6) 0.4723(8) 0.063(4) Uani 0.48(4) 1 d PDU A 2
F103 F 0.3135(6) 0.2842(9) 0.4742(8) 0.064(4) Uani 0.48(4) 1 d PDU A 2
C508 C 0.6297(3) 0.3824(2) 0.39045(18) 0.0351(13) Uani 1 1 d D . .
F4 F 0.5966(5) 0.3426(2) 0.35205(12) 0.0631(17) Uani 0.819(7) 1 d PDU B 1
F5 F 0.5816(4) 0.4376(2) 0.38419(16) 0.0685(17) Uani 0.819(7) 1 d PDU B 1
F6 F 0.7301(3) 0.4088(3) 0.38741(14) 0.0595(16) Uani 0.819(7) 1 d PDU B 1
F104 F 0.6906(14) 0.4429(5) 0.3962(4) 0.043(5) Uani 0.181(7) 1 d PDU B 2
F105 F 0.6748(16) 0.3444(7) 0.3621(5) 0.052(5) Uani 0.181(7) 1 d PDU B 2
F106 F 0.5420(8) 0.3922(11) 0.3644(5) 0.064(5) Uani 0.181(7) 1 d PDU B 2
C509 C 0.8100(3) 0.2222(2) 0.52799(15) 0.0204(11) Uani 1 1 d . . .
C510 C 0.7547(3) 0.1571(2) 0.53660(15) 0.0209(11) Uani 1 1 d . . .
H510 H 0.7007 0.1542 0.5566 0.025 Uiso 1 1 calc R . .
C511 C 0.7753(4) 0.0962(2) 0.51715(16) 0.0236(11) Uani 1 1 d . . .
C512 C 0.8525(4) 0.0985(2) 0.48763(16) 0.0260(11) Uani 1 1 d . . .
H512 H 0.8678 0.0570 0.4746 0.031 Uiso 1 1 calc R . .
C513 C 0.9073(3) 0.1623(2) 0.47745(16) 0.0248(11) Uani 1 1 d D C .
C514 C 0.8848(4) 0.2226(2) 0.49646(16) 0.0246(11) Uani 1 1 d . . .
H514 H 0.9215 0.2659 0.4878 0.029 Uiso 1 1 calc R . .
C515 C 0.7156(4) 0.0285(3) 0.5300(2) 0.0371(13) Uani 1 1 d . . .
F7 F 0.6121(2) 0.02720(15) 0.52461(12) 0.0551(9) Uani 1 1 d U . .
F8 F 0.7398(3) 0.01549(15) 0.57628(11) 0.0615(10) Uani 1 1 d U . .
F9 F 0.7311(3) -0.02537(14) 0.50492(13) 0.0673(11) Uani 1 1 d U . .
C516 C 0.9917(4) 0.1664(2) 0.44559(18) 0.0398(14) Uani 1 1 d D . .
F10 F 1.0511(7) 0.2269(3) 0.4453(4) 0.064(3) Uani 0.525(12) 1 d PDU C 1
F11 F 0.9593(5) 0.1475(7) 0.4013(2) 0.069(3) Uani 0.525(12) 1 d PDU C 1
F12 F 1.0581(7) 0.1227(5) 0.4600(4) 0.085(3) Uani 0.525(12) 1 d PDU C 1
F110 F 1.0102(9) 0.1066(3) 0.4324(5) 0.071(3) Uani 0.475(12) 1 d PDU C 2
F111 F 1.0796(5) 0.2037(6) 0.4636(3) 0.063(3) Uani 0.475(12) 1 d PDU C 2
F112 F 0.9640(7) 0.1974(8) 0.4049(3) 0.078(3) Uani 0.475(12) 1 d PDU C 2
C517 C 0.8836(4) 0.3568(2) 0.55644(16) 0.0214(11) Uani 1 1 d . . .
C518 C 0.9844(4) 0.3431(2) 0.56896(16) 0.0241(11) Uani 1 1 d . . .
H518 H 0.9939 0.2962 0.5719 0.029 Uiso 1 1 calc R . .
C519 C 1.0711(4) 0.3945(2) 0.57735(16) 0.0252(11) Uani 1 1 d . . .
C520 C 1.0603(4) 0.4637(2) 0.57508(16) 0.0254(12) Uani 1 1 d . . .
H520 H 1.1197 0.4994 0.5811 0.031 Uiso 1 1 calc R . .
C521 C 0.9609(4) 0.4795(2) 0.56383(16) 0.0250(11) Uani 1 1 d . . .
C522 C 0.8740(4) 0.4270(2) 0.55461(15) 0.0220(11) Uani 1 1 d . . .
H522 H 0.8066 0.4391 0.5469 0.026 Uiso 1 1 calc R . .
C523 C 1.1773(4) 0.3752(3) 0.5891(2) 0.0350(13) Uani 1 1 d . . .
F13 F 1.1960(2) 0.32954(16) 0.55747(12) 0.0583(9) Uani 1 1 d U . .
F14 F 1.1889(2) 0.34565(16) 0.63180(12) 0.0525(9) Uani 1 1 d U . .
F15 F 1.2551(2) 0.42884(15) 0.59095(12) 0.0550(9) Uani 1 1 d U . .
C524 C 0.9472(4) 0.5536(2) 0.5645(2) 0.0337(13) Uani 1 1 d . . .
F16 F 1.0273(3) 0.59615(14) 0.54969(13) 0.0615(10) Uani 1 1 d U . .
F17 F 0.9413(3) 0.57658(15) 0.60857(12) 0.0647(10) Uani 1 1 d U . .
F18 F 0.8626(3) 0.56602(14) 0.53798(13) 0.0611(10) Uani 1 1 d U . .
C525 C 0.7506(3) 0.2842(2) 0.60413(16) 0.0195(11) Uani 1 1 d . . .
C526 C 0.7936(3) 0.2410(2) 0.63711(16) 0.0234(11) Uani 1 1 d . . .
H526 H 0.8404 0.2130 0.6271 0.028 Uiso 1 1 calc R . .
C527 C 0.7711(3) 0.2370(2) 0.68381(16) 0.0240(11) Uani 1 1 d D D .
C528 C 0.7040(4) 0.2771(2) 0.70000(16) 0.0254(11) Uani 1 1 d . . .
H528 H 0.6883 0.2743 0.7320 0.031 Uiso 1 1 calc R . .
C529 C 0.6605(3) 0.3211(2) 0.66887(15) 0.0224(11) Uani 1 1 d D E .
C530 C 0.6840(3) 0.3247(2) 0.62252(17) 0.0230(11) Uani 1 1 d . . .
H530 H 0.6538 0.3561 0.6020 0.028 Uiso 1 1 calc R . .
C531 C 0.8195(4) 0.1889(3) 0.71613(17) 0.0426(15) Uani 1 1 d D . .
F19 F 0.7810(12) 0.1822(9) 0.7584(3) 0.071(3) Uani 0.60(3) 1 d PDU D 1
F20 F 0.9238(4) 0.2032(5) 0.7240(5) 0.046(3) Uani 0.60(3) 1 d PDU D 1
F21 F 0.7963(8) 0.1226(2) 0.6967(4) 0.045(2) Uani 0.60(3) 1 d PDU D 1
F119 F 0.9226(6) 0.1901(9) 0.7110(5) 0.043(4) Uani 0.40(3) 1 d PDU D 2
F120 F 0.7739(11) 0.1231(3) 0.7108(6) 0.043(4) Uani 0.40(3) 1 d PDU D 2
F121 F 0.8215(13) 0.2079(7) 0.76293(19) 0.042(4) Uani 0.40(3) 1 d PDU D 2
C532 C 0.5865(4) 0.3652(2) 0.68445(15) 0.0354(13) Uani 1 1 d D . .
F22 F 0.5629(9) 0.3534(6) 0.7279(2) 0.053(3) Uani 0.61(2) 1 d PDU E 1
F23 F 0.6240(7) 0.4325(2) 0.6826(6) 0.064(3) Uani 0.61(2) 1 d PDU E 1
F24 F 0.4959(5) 0.3552(6) 0.6557(3) 0.046(2) Uani 0.61(2) 1 d PDU E 1
F122 F 0.5214(12) 0.3837(10) 0.6499(3) 0.052(4) Uani 0.39(2) 1 d PDU E 2
F123 F 0.5278(13) 0.3332(6) 0.7161(6) 0.054(4) Uani 0.39(2) 1 d PDU E 2
F124 F 0.6370(7) 0.4234(6) 0.7072(7) 0.060(4) Uani 0.39(2) 1 d PDU E 2
B701 B 0.2702(4) 0.1832(3) 0.9742(2) 0.0248(13) Uani 1 1 d . . .
C701 C 0.1988(4) 0.1842(2) 1.01800(17) 0.0252(11) Uani 1 1 d . . .
C702 C 0.1215(4) 0.2258(2) 1.01742(17) 0.0268(12) Uani 1 1 d . . .
H702 H 0.1096 0.2531 0.9903 0.032 Uiso 1 1 calc R . .
C703 C 0.0606(4) 0.2294(2) 1.05481(18) 0.0275(12) Uani 1 1 d . . .
C704 C 0.0791(4) 0.1912(3) 1.09488(17) 0.0319(13) Uani 1 1 d . . .
H704 H 0.0393 0.1932 1.1207 0.038 Uiso 1 1 calc R . .
C705 C 0.1551(4) 0.1503(2) 1.09722(17) 0.0300(12) Uani 1 1 d . . .
C706 C 0.2139(4) 0.1475(2) 1.06012(17) 0.0297(12) Uani 1 1 d . . .
H706 H 0.2671 0.1196 1.0632 0.036 Uiso 1 1 calc R . .
C707 C -0.0240(4) 0.2717(3) 1.0500(2) 0.0381(14) Uani 1 1 d . . .
F301 F -0.0958(2) 0.25257(15) 1.01283(12) 0.0516(9) Uani 1 1 d U . .
F302 F 0.0120(2) 0.33911(15) 1.04256(13) 0.0594(10) Uani 1 1 d U . .
F303 F -0.0751(3) 0.2705(2) 1.08773(13) 0.0784(12) Uani 1 1 d U . .
C708 C 0.1699(5) 0.1074(4) 1.1400(2) 0.0568(17) Uani 1 1 d . . .
F304 F 0.2496(3) 0.07366(18) 1.14109(11) 0.0623(10) Uani 1 1 d U . .
F305 F 0.0854(3) 0.0601(2) 1.14419(15) 0.1030(16) Uani 1 1 d U . .
F306 F 0.1864(4) 0.1464(2) 1.18033(14) 0.1085(16) Uani 1 1 d U . .
C709 C 0.3655(4) 0.2498(2) 0.98437(17) 0.0264(12) Uani 1 1 d . . .
C710 C 0.3595(4) 0.3128(2) 0.96217(16) 0.0264(12) Uani 1 1 d . . .
H710 H 0.2983 0.3169 0.9413 0.032 Uiso 1 1 calc R . .
C711 C 0.4404(4) 0.3701(2) 0.96955(16) 0.0279(12) Uani 1 1 d D F .
C712 C 0.5279(4) 0.3668(2) 1.00081(17) 0.0290(12) Uani 1 1 d . . .
H712 H 0.5832 0.4054 1.0058 0.035 Uiso 1 1 calc R . .
C713 C 0.5346(4) 0.3061(3) 1.02505(17) 0.0290(12) Uani 1 1 d . . .
C714 C 0.4554(4) 0.2486(2) 1.01627(16) 0.0254(11) Uani 1 1 d . . .
H714 H 0.4629 0.2072 1.0326 0.030 Uiso 1 1 calc R . .
C715 C 0.4311(4) 0.4312(3) 0.93984(17) 0.0415(14) Uani 1 1 d D . .
F307 F 0.3494(7) 0.4624(5) 0.9511(5) 0.043(3) Uani 0.52(3) 1 d PDU F 1
F308 F 0.4030(16) 0.4148(4) 0.89312(19) 0.072(3) Uani 0.52(3) 1 d PDU F 1
F309 F 0.5136(6) 0.4812(4) 0.9441(5) 0.048(3) Uani 0.52(3) 1 d PDU F 1
F407 F 0.4601(15) 0.4207(5) 0.8959(3) 0.055(4) Uani 0.48(3) 1 d PDU F 2
F408 F 0.4999(9) 0.4884(4) 0.9573(4) 0.041(3) Uani 0.48(3) 1 d PDU F 2
F409 F 0.3377(6) 0.4491(6) 0.9333(6) 0.050(3) Uani 0.48(3) 1 d PDU F 2
C716 C 0.6281(4) 0.3047(3) 1.0609(2) 0.0441(15) Uani 1 1 d . . .
F310 F 0.6276(3) 0.34348(19) 1.09986(12) 0.0713(11) Uani 1 1 d U . .
F311 F 0.7175(3) 0.3300(2) 1.04456(13) 0.0804(12) Uani 1 1 d U . .
F312 F 0.6362(3) 0.24196(19) 1.07693(14) 0.0821(12) Uani 1 1 d U . .
C717 C 0.3128(4) 0.1096(2) 0.96886(16) 0.0262(12) Uani 1 1 d . . .
C718 C 0.4065(4) 0.1046(2) 0.95050(16) 0.0276(12) Uani 1 1 d . . .
H718 H 0.4526 0.1461 0.9454 0.033 Uiso 1 1 calc R . .
C719 C 0.4350(4) 0.0416(3) 0.93935(18) 0.0345(13) Uani 1 1 d . . .
C720 C 0.3713(5) -0.0196(3) 0.94692(18) 0.0394(14) Uani 1 1 d . G .
H720 H 0.3909 -0.0627 0.9398 0.047 Uiso 1 1 calc R . .
C721 C 0.2780(4) -0.0173(2) 0.96507(17) 0.0402(14) Uani 1 1 d D . .
C722 C 0.2501(4) 0.0460(2) 0.97547(17) 0.0324(12) Uani 1 1 d . G .
H722 H 0.1854 0.0461 0.9876 0.039 Uiso 1 1 calc R . .
C723 C 0.5310(5) 0.0401(3) 0.9157(2) 0.0461(15) Uani 1 1 d . . .
F313 F 0.6054(3) 0.09369(19) 0.92695(16) 0.0852(13) Uani 1 1 d U . .
F314 F 0.5102(3) 0.0369(2) 0.86869(14) 0.0973(14) Uani 1 1 d U . .
F315 F 0.5754(3) -0.01487(19) 0.92648(14) 0.0792(12) Uani 1 1 d U . .
C724 C 0.2141(6) -0.0849(4) 0.9750(3) 0.0530(18) Uani 0.571(7) 1 d PDU G 1
F316 F 0.2674(5) -0.1365(3) 0.9800(3) 0.083(3) Uani 0.571(7) 1 d PDU G 1
F317 F 0.1376(7) -0.1039(4) 0.9402(3) 0.098(4) Uani 0.571(7) 1 d PDU G 1
F318 F 0.1690(6) -0.0829(3) 1.0139(3) 0.069(3) Uani 0.571(7) 1 d PDU G 1
C824 C 0.1986(7) -0.0807(4) 0.9704(3) 0.0530(18) Uani 0.429(7) 1 d PDU G 2
F416 F 0.1001(5) -0.0720(4) 0.9661(5) 0.090(4) Uani 0.429(7) 1 d PDU G 2
F417 F 0.2141(9) -0.1093(6) 1.0122(3) 0.097(4) Uani 0.429(7) 1 d PDU G 2
F418 F 0.2002(9) -0.1304(4) 0.9386(4) 0.075(3) Uani 0.429(7) 1 d PDU G 2
C725 C 0.1994(4) 0.1873(2) 0.92240(16) 0.0236(11) Uani 1 1 d . . .
C726 C 0.2451(4) 0.2149(2) 0.88208(17) 0.0291(12) Uani 1 1 d . . .
H726 H 0.3185 0.2313 0.8854 0.035 Uiso 1 1 calc R . .
C727 C 0.1881(4) 0.2191(2) 0.83866(17) 0.0285(12) Uani 1 1 d . . .
C728 C 0.0816(4) 0.1922(2) 0.83105(18) 0.0347(13) Uani 1 1 d . . .
H728 H 0.0418 0.1949 0.8009 0.042 Uiso 1 1 calc R . .
C729 C 0.0358(4) 0.1614(2) 0.86916(18) 0.0321(12) Uani 1 1 d . . .
C730 C 0.0928(4) 0.1598(2) 0.91360(17) 0.0291(12) Uani 1 1 d . . .
H730 H 0.0582 0.1393 0.9390 0.035 Uiso 1 1 calc R . .
C731 C 0.2410(5) 0.2563(3) 0.8001(2) 0.0428(15) Uani 1 1 d . . .
F319 F 0.3352(3) 0.24047(16) 0.79596(12) 0.0674(11) Uani 1 1 d U . .
F320 F 0.2600(3) 0.32508(15) 0.80811(11) 0.0632(10) Uani 1 1 d U . .
F321 F 0.1870(3) 0.2465(2) 0.75726(12) 0.0864(13) Uani 1 1 d U . .
C732 C -0.0789(5) 0.1324(4) 0.8612(2) 0.0537(17) Uani 1 1 d . . .
F322 F -0.1080(2) 0.09549(16) 0.82079(12) 0.0558(9) Uani 1 1 d U . .
F323 F -0.1375(3) 0.1826(2) 0.85909(15) 0.0922(14) Uani 1 1 d U . .
F324 F -0.1100(3) 0.0903(2) 0.89558(13) 0.1013(15) Uani 1 1 d U . .
C901 C 0.2135(4) 0.3228(3) 0.27352(19) 0.060(2) Uani 0.734(6) 1 d PGDU H 1
C902 C 0.1688(4) 0.2951(3) 0.3129(2) 0.056(2) Uani 0.734(6) 1 d PGDU H 1
H902 H 0.1133 0.2566 0.3088 0.067 Uiso 0.734(6) 1 calc PR H 1
C903 C 0.2053(6) 0.3238(4) 0.3582(2) 0.061(2) Uani 0.734(6) 1 d PGDU H 1
H903 H 0.1747 0.3049 0.3851 0.073 Uiso 0.734(6) 1 calc PR H 1
C904 C 0.2864(6) 0.3802(4) 0.36410(19) 0.060(2) Uani 0.734(6) 1 d PGDU H 1
H904 H 0.3114 0.3998 0.3951 0.072 Uiso 0.734(6) 1 calc PR H 1
C905 C 0.3311(6) 0.4079(3) 0.3247(2) 0.056(2) Uani 0.734(6) 1 d PGDU H 1
H905 H 0.3866 0.4465 0.3288 0.068 Uiso 0.734(6) 1 calc PR H 1
C906 C 0.2946(5) 0.3792(3) 0.2795(2) 0.059(2) Uani 0.734(6) 1 d PGDU H 1
H906 H 0.3252 0.3982 0.2525 0.071 Uiso 0.734(6) 1 calc PR H 1
F901 F 0.1816(5) 0.2975(3) 0.2317(2) 0.121(2) Uani 0.734(6) 1 d PDU H 1
C911 C 0.1691(10) 0.2964(6) 0.2965(4) 0.057(3) Uani 0.266(6) 1 d PGDU H 2
C912 C 0.1869(15) 0.3084(9) 0.3456(4) 0.057(3) Uani 0.266(6) 1 d PGDU H 2
H912 H 0.1501 0.2777 0.3661 0.069 Uiso 0.266(6) 1 calc PR H 2
C913 C 0.2585(18) 0.3655(11) 0.3648(5) 0.057(3) Uani 0.266(6) 1 d PGDU H 2
H913 H 0.2706 0.3737 0.3983 0.069 Uiso 0.266(6) 1 calc PR H 2
C914 C 0.3123(16) 0.4105(10) 0.3349(8) 0.059(3) Uani 0.266(6) 1 d PGDU H 2
H914 H 0.3612 0.4495 0.3479 0.070 Uiso 0.266(6) 1 calc PR H 2
C915 C 0.2945(17) 0.3984(9) 0.2858(7) 0.057(3) Uani 0.266(6) 1 d PGDU H 2
H915 H 0.3313 0.4292 0.2653 0.069 Uiso 0.266(6) 1 calc PR H 2
C916 C 0.2229(15) 0.3414(8) 0.2666(5) 0.060(3) Uani 0.266(6) 1 d PGDU H 2
H916 H 0.2107 0.3331 0.2331 0.072 Uiso 0.266(6) 1 calc PR H 2
F911 F 0.1038(12) 0.2442(8) 0.2795(6) 0.121(2) Uani 0.266(6) 1 d PDU H 2
C921 C 0.5718(5) 0.4879(3) 0.5358(2) 0.0564(17) Uani 1 1 d D I 1
H921 H 0.6227 0.4792 0.5610 0.068 Uiso 0.50 1 calc PR I 3
C922 C 0.4707(5) 0.4541(3) 0.5343(2) 0.0595(18) Uani 1 1 d D . 1
H922 H 0.4514 0.4226 0.5584 0.071 Uiso 1 1 calc R . 1
C923 C 0.6009(5) 0.5338(3) 0.5016(2) 0.0603(18) Uani 1 1 d D . 1
H923 H 0.6713 0.5571 0.5032 0.072 Uiso 1 1 calc R . 1
F921 F 0.6390(5) 0.4760(3) 0.5698(2) 0.064(2) Uani 0.50 1 d PDU J 2

loop_
_atom_site_aniso_label
_atom_site_aniso_U_11
_atom_site_aniso_U_22
_atom_site_aniso_U_33
_atom_site_aniso_U_23
_atom_site_aniso_U_13
_atom_site_aniso_U_12
Ir1 0.01600(11) 0.02086(11) 0.02412(12) -0.00064(8) 0.00230(8) 0.00335(8)
P1 0.0174(7) 0.0222(7) 0.0246(7) 0.0009(5) 0.0038(5) 0.0051(5)
P2 0.0174(7) 0.0196(6) 0.0257(8) -0.0021(5) 0.0009(5) 0.0037(5)
C1 0.026(2) 0.030(2) 0.031(2) -0.0054(19) 0.0020(19) 0.0110(19)
C2 0.027(2) 0.028(2) 0.034(2) -0.0057(19) -0.0012(19) 0.0043(19)
C3 0.020(2) 0.029(2) 0.030(2) -0.0114(18) -0.0017(18) 0.0051(18)
C4 0.031(2) 0.036(2) 0.026(2) -0.0096(19) -0.0074(19) 0.010(2)
C5 0.036(2) 0.039(2) 0.029(2) 0.003(2) -0.003(2) 0.008(2)
C6 0.031(2) 0.046(2) 0.026(2) -0.006(2) 0.0054(19) 0.010(2)
C7 0.021(3) 0.025(3) 0.032(3) 0.011(2) 0.008(2) 0.002(2)
C8 0.036(3) 0.027(3) 0.038(3) 0.011(2) 0.005(3) 0.007(2)
C9 0.047(4) 0.036(3) 0.070(5) 0.024(3) 0.014(3) 0.010(3)
C10 0.081(5) 0.053(4) 0.057(5) 0.038(4) 0.027(4) 0.019(4)
C11 0.065(4) 0.058(4) 0.038(4) 0.016(3) 0.018(3) 0.016(3)
C12 0.044(4) 0.038(3) 0.035(3) 0.011(3) 0.009(3) 0.017(3)
C13 0.020(3) 0.026(3) 0.035(3) 0.010(2) 0.009(2) 0.009(2)
C14 0.024(3) 0.031(3) 0.049(4) 0.003(3) -0.001(3) 0.010(2)
C15 0.019(3) 0.033(3) 0.098(5) 0.002(3) 0.002(3) 0.000(3)
C16 0.023(3) 0.034(3) 0.100(5) 0.011(3) 0.018(3) 0.007(3)
C17 0.036(3) 0.046(3) 0.068(4) 0.018(3) 0.029(3) 0.022(3)
C18 0.021(3) 0.045(3) 0.030(3) 0.000(2) 0.003(2) 0.009(2)
C19 0.022(2) 0.023(2) 0.036(2) -0.0024(19) 0.0012(19) 0.0036(18)
C20 0.022(2) 0.027(2) 0.039(2) -0.0069(19) -0.0022(19) -0.0002(18)
C21 0.018(2) 0.028(2) 0.047(2) -0.005(2) -0.003(2) 0.0048(18)
C22 0.024(2) 0.034(2) 0.044(2) -0.004(2) 0.014(2) -0.0064(19)
C23 0.036(2) 0.044(2) 0.047(3) 0.002(2) 0.009(2) -0.003(2)
C24 0.029(2) 0.037(2) 0.046(3) 0.006(2) 0.006(2) 0.000(2)
C25 0.024(3) 0.022(3) 0.030(3) 0.004(2) 0.000(2) 0.006(2)
C26 0.030(3) 0.027(3) 0.034(3) -0.002(2) 0.005(2) 0.009(2)
C27 0.033(3) 0.042(3) 0.045(4) -0.005(3) -0.009(3) 0.014(3)
C28 0.041(4) 0.038(3) 0.048(4) -0.003(3) -0.014(3) 0.021(3)
C29 0.041(4) 0.031(3) 0.055(4) 0.000(3) 0.001(3) 0.017(3)
C30 0.027(3) 0.027(3) 0.030(3) -0.003(2) 0.001(2) 0.010(2)
C31 0.022(3) 0.022(3) 0.024(3) -0.001(2) 0.005(2) 0.006(2)
C32 0.031(3) 0.026(3) 0.031(3) -0.001(2) 0.006(2) -0.001(2)
C33 0.036(3) 0.038(3) 0.040(4) 0.007(3) 0.014(3) 0.005(3)
C34 0.044(4) 0.046(3) 0.035(4) 0.012(3) 0.014(3) 0.007(3)
C35 0.045(4) 0.041(3) 0.027(3) 0.002(2) 0.006(3) 0.013(3)
C36 0.031(3) 0.033(3) 0.036(3) 0.002(2) 0.000(3) 0.005(2)
Ir2 0.02478(12) 0.02047(11) 0.02451(12) -0.00011(8) 0.01053(9) 0.00222(8)
P11 0.0238(7) 0.0220(7) 0.0220(7) 0.0000(5) 0.0079(6) 0.0010(5)
P12 0.0250(7) 0.0276(7) 0.0188(7) 0.0015(5) 0.0092(6) 0.0047(6)
C101 0.030(2) 0.034(2) 0.025(2) -0.0027(19) 0.0073(19) -0.0006(19)
C102 0.038(2) 0.042(2) 0.050(3) -0.013(2) 0.005(2) 0.000(2)
C103 0.056(3) 0.036(2) 0.050(3) 0.008(2) -0.013(2) -0.012(2)
C104 0.052(3) 0.040(2) 0.031(2) -0.010(2) 0.005(2) -0.019(2)
C105 0.033(2) 0.047(2) 0.028(2) -0.009(2) 0.005(2) -0.008(2)
C106 0.032(2) 0.039(2) 0.025(2) -0.0018(19) 0.0011(19) -0.002(2)
C107 0.023(3) 0.017(2) 0.026(3) 0.001(2) 0.007(2) 0.004(2)
C108 0.031(3) 0.035(3) 0.026(3) 0.005(2) 0.011(2) 0.012(2)
C109 0.039(3) 0.034(3) 0.040(4) 0.006(3) 0.018(3) 0.014(3)
C110 0.026(3) 0.043(3) 0.055(4) 0.010(3) 0.016(3) 0.012(3)
C111 0.026(3) 0.053(4) 0.040(4) 0.003(3) 0.004(3) 0.007(3)
C112 0.028(3) 0.035(3) 0.026(3) 0.001(2) 0.006(2) 0.003(2)
C113 0.031(3) 0.025(3) 0.033(3) 0.003(2) 0.014(2) 0.006(2)
C114 0.038(3) 0.026(3) 0.059(4) -0.003(3) 0.018(3) 0.005(2)
C115 0.059(4) 0.029(3) 0.075(5) -0.003(3) 0.025(4) 0.010(3)
C116 0.061(4) 0.027(3) 0.093(5) 0.012(3) 0.028(4) 0.004(3)
C117 0.039(4) 0.039(3) 0.074(5) 0.035(3) 0.020(3) 0.011(3)
C118 0.028(3) 0.031(3) 0.047(4) 0.014(3) 0.011(3) 0.007(2)
C119 0.029(2) 0.043(2) 0.021(2) 0.0028(19) 0.0082(19) 0.0116(19)
C120 0.030(2) 0.040(2) 0.029(2) -0.003(2) -0.0021(19) 0.0103(19)
C121 0.029(2) 0.053(2) 0.026(2) 0.008(2) -0.0015(19) 0.005(2)
C122 0.041(2) 0.057(3) 0.033(2) 0.003(2) 0.006(2) 0.033(2)
C123 0.047(3) 0.067(3) 0.054(3) -0.011(2) -0.003(2) 0.020(2)
C124 0.039(2) 0.049(2) 0.046(3) 0.006(2) 0.001(2) 0.011(2)
C125 0.031(3) 0.032(3) 0.024(3) 0.004(2) 0.011(2) 0.002(2)
C126 0.035(3) 0.033(3) 0.033(3) 0.002(2) 0.012(3) -0.010(2)
C127 0.039(3) 0.048(3) 0.042(4) 0.000(3) 0.011(3) -0.007(3)
C128 0.057(4) 0.030(3) 0.043(4) -0.002(3) 0.022(3) -0.013(3)
C129 0.053(4) 0.033(3) 0.044(4) 0.007(3) 0.027(3) 0.000(3)
C130 0.040(3) 0.040(3) 0.030(3) 0.010(2) 0.019(3) 0.011(3)
C131 0.029(3) 0.030(3) 0.026(3) -0.001(2) 0.007(2) 0.002(2)
C132 0.037(3) 0.037(3) 0.031(3) 0.005(2) 0.011(3) 0.016(3)
C133 0.038(3) 0.038(3) 0.046(4) 0.011(3) 0.009(3) 0.016(3)
C134 0.038(3) 0.041(3) 0.057(4) -0.009(3) 0.018(3) 0.014(3)
C135 0.038(3) 0.045(3) 0.039(4) -0.015(3) 0.010(3) 0.012(3)
C136 0.034(3) 0.044(3) 0.027(3) -0.002(2) 0.014(2) 0.017(3)
B501 0.023(3) 0.018(3) 0.024(3) -0.001(2) 0.004(2) 0.001(2)
C501 0.021(3) 0.020(2) 0.022(3) -0.002(2) 0.004(2) 0.006(2)
C502 0.026(3) 0.019(3) 0.029(3) 0.003(2) 0.011(2) 0.004(2)
C503 0.021(3) 0.025(3) 0.028(3) -0.003(2) 0.004(2) 0.003(2)
C504 0.027(3) 0.030(3) 0.027(3) -0.008(2) -0.001(2) 0.008(2)
C505 0.031(3) 0.022(3) 0.021(3) 0.003(2) 0.007(2) 0.007(2)
C506 0.027(3) 0.022(3) 0.024(3) 0.001(2) 0.008(2) 0.004(2)
C507 0.026(3) 0.058(4) 0.034(4) 0.007(3) 0.005(3) 0.013(3)
F1 0.029(4) 0.106(7) 0.063(6) 0.023(5) -0.003(4) -0.009(4)
F2 0.035(4) 0.070(6) 0.052(5) -0.013(4) 0.023(4) 0.015(4)
F3 0.045(5) 0.043(4) 0.085(8) -0.008(4) 0.025(5) -0.012(3)
F101 0.031(5) 0.080(7) 0.042(5) 0.015(4) 0.012(4) 0.010(4)
F102 0.054(6) 0.063(6) 0.067(7) -0.028(4) 0.029(5) -0.024(4)
F103 0.026(5) 0.088(7) 0.080(7) 0.025(6) 0.004(4) 0.017(4)
C508 0.037(3) 0.036(3) 0.030(3) 0.003(3) -0.001(3) 0.002(3)
F4 0.103(4) 0.049(3) 0.021(2) -0.0017(19) 0.001(2) -0.033(3)
F5 0.097(4) 0.056(3) 0.064(3) 0.034(3) 0.026(3) 0.034(3)
F6 0.044(3) 0.087(4) 0.039(3) 0.025(2) 0.006(2) -0.015(3)
F104 0.055(8) 0.027(7) 0.039(8) 0.007(6) -0.001(7) -0.008(7)
F105 0.074(9) 0.054(8) 0.035(8) 0.009(6) 0.033(7) 0.012(7)
F106 0.065(8) 0.073(9) 0.050(8) 0.027(7) 0.004(7) 0.000(7)
C509 0.017(3) 0.028(3) 0.015(3) 0.001(2) -0.001(2) 0.003(2)
C510 0.016(3) 0.030(3) 0.019(3) 0.003(2) 0.004(2) 0.008(2)
C511 0.023(3) 0.023(3) 0.023(3) 0.002(2) -0.002(2) 0.003(2)
C512 0.025(3) 0.026(3) 0.026(3) -0.008(2) -0.002(2) 0.006(2)
C513 0.018(3) 0.028(3) 0.028(3) -0.006(2) 0.004(2) 0.003(2)
C514 0.025(3) 0.023(3) 0.026(3) 0.004(2) 0.006(2) 0.003(2)
C515 0.045(4) 0.030(3) 0.037(4) 0.001(3) 0.007(3) 0.006(3)
F7 0.033(2) 0.0501(19) 0.076(2) 0.0113(17) 0.0087(17) -0.0124(15)
F8 0.081(3) 0.050(2) 0.043(2) 0.0236(16) -0.0053(18) -0.0106(18)
F9 0.090(3) 0.0235(17) 0.090(3) -0.0047(17) 0.040(2) -0.0034(17)
C516 0.032(3) 0.040(4) 0.048(4) -0.007(3) 0.016(3) 0.001(3)
F10 0.050(5) 0.057(4) 0.087(6) -0.025(4) 0.046(4) -0.015(4)
F11 0.052(4) 0.111(7) 0.036(4) -0.037(4) 0.024(3) -0.023(5)
F12 0.061(5) 0.112(6) 0.099(6) 0.016(5) 0.041(5) 0.045(5)
F110 0.084(6) 0.045(4) 0.093(7) -0.028(4) 0.060(5) 0.007(4)
F111 0.023(4) 0.099(6) 0.062(5) -0.038(5) 0.021(4) -0.011(4)
F112 0.070(5) 0.121(7) 0.057(5) 0.029(5) 0.040(4) 0.031(5)
C517 0.022(3) 0.023(3) 0.020(3) 0.002(2) 0.007(2) 0.004(2)
C518 0.026(3) 0.021(3) 0.026(3) 0.001(2) 0.006(2) 0.004(2)
C519 0.025(3) 0.029(3) 0.022(3) -0.003(2) 0.004(2) 0.006(2)
C520 0.027(3) 0.028(3) 0.020(3) -0.003(2) 0.008(2) -0.003(2)
C521 0.032(3) 0.022(3) 0.024(3) 0.000(2) 0.013(2) 0.005(2)
C522 0.024(3) 0.027(3) 0.018(3) 0.000(2) 0.007(2) 0.010(2)
C523 0.021(3) 0.034(3) 0.047(4) -0.009(3) 0.006(3) -0.002(2)
F13 0.041(2) 0.069(2) 0.071(2) -0.0262(19) 0.0053(17) 0.0287(17)
F14 0.042(2) 0.060(2) 0.054(2) 0.0110(17) -0.0081(16) 0.0133(16)
F15 0.0210(17) 0.0465(19) 0.094(3) 0.0037(17) 0.0041(17) -0.0032(15)
C524 0.041(4) 0.025(3) 0.038(4) 0.001(3) 0.016(3) 0.006(3)
F16 0.055(2) 0.0296(17) 0.104(3) 0.0123(17) 0.033(2) 0.0024(16)
F17 0.119(3) 0.0420(19) 0.044(2) -0.0080(16) 0.021(2) 0.0352(19)
F18 0.060(2) 0.0293(17) 0.088(3) 0.0026(17) -0.023(2) 0.0126(16)
C525 0.018(3) 0.018(2) 0.023(3) 0.002(2) 0.004(2) 0.001(2)
C526 0.021(3) 0.024(3) 0.028(3) -0.002(2) 0.007(2) 0.006(2)
C527 0.022(3) 0.027(3) 0.022(3) 0.001(2) 0.000(2) 0.002(2)
C528 0.027(3) 0.032(3) 0.015(3) -0.005(2) 0.004(2) -0.002(2)
C529 0.022(3) 0.023(3) 0.021(3) -0.002(2) 0.000(2) 0.004(2)
C530 0.022(3) 0.018(2) 0.028(3) 0.005(2) 0.002(2) 0.001(2)
C531 0.045(4) 0.059(4) 0.030(4) 0.014(3) 0.012(3) 0.020(3)
F19 0.083(6) 0.112(7) 0.038(4) 0.039(4) 0.029(4) 0.053(5)
F20 0.038(4) 0.062(4) 0.037(5) -0.014(4) -0.017(3) 0.022(3)
F21 0.044(4) 0.035(4) 0.062(5) 0.031(3) 0.026(4) 0.013(3)
F119 0.038(6) 0.071(7) 0.020(6) -0.008(5) -0.014(4) 0.022(4)
F120 0.042(6) 0.038(5) 0.051(7) 0.023(4) 0.011(5) 0.004(4)
F121 0.048(7) 0.051(6) 0.029(5) 0.014(4) 0.005(4) 0.015(5)
C532 0.036(4) 0.036(3) 0.036(4) -0.005(3) 0.009(3) 0.009(3)
F22 0.068(5) 0.081(5) 0.022(3) -0.003(3) 0.013(3) 0.046(4)
F23 0.068(5) 0.031(3) 0.100(7) -0.012(3) 0.037(4) 0.011(3)
F24 0.035(4) 0.055(5) 0.054(4) -0.013(3) 0.000(3) 0.026(3)
F122 0.057(6) 0.078(7) 0.034(5) 0.001(5) 0.011(5) 0.044(5)
F123 0.057(7) 0.057(6) 0.059(7) -0.001(5) 0.040(6) 0.016(5)
F124 0.059(6) 0.048(6) 0.071(8) -0.037(5) -0.009(5) 0.018(5)
B701 0.025(3) 0.025(3) 0.024(3) 0.001(2) 0.007(3) 0.001(3)
C701 0.025(3) 0.021(3) 0.026(3) -0.001(2) -0.001(2) -0.004(2)
C702 0.029(3) 0.026(3) 0.023(3) 0.003(2) -0.002(2) 0.001(2)
C703 0.024(3) 0.027(3) 0.031(3) -0.002(2) 0.003(2) 0.002(2)
C704 0.025(3) 0.047(3) 0.021(3) -0.001(2) 0.003(2) -0.002(3)
C705 0.029(3) 0.038(3) 0.022(3) 0.006(2) 0.002(2) 0.002(2)
C706 0.023(3) 0.040(3) 0.024(3) 0.004(2) -0.003(2) 0.003(2)
C707 0.041(4) 0.041(3) 0.035(4) -0.001(3) 0.010(3) 0.010(3)
F301 0.0372(19) 0.0500(19) 0.065(2) 0.0009(17) -0.0060(17) 0.0101(15)
F302 0.049(2) 0.0308(18) 0.099(3) -0.0088(17) 0.0096(19) 0.0086(16)
F303 0.080(3) 0.116(3) 0.062(3) 0.021(2) 0.041(2) 0.057(2)
C708 0.045(4) 0.091(5) 0.037(4) 0.013(4) 0.006(3) 0.018(4)
F304 0.056(2) 0.094(3) 0.044(2) 0.0314(19) 0.0090(17) 0.031(2)
F305 0.058(3) 0.140(4) 0.114(3) 0.097(3) 0.020(2) 0.015(3)
F306 0.156(4) 0.154(4) 0.034(2) 0.016(3) 0.006(3) 0.083(3)
C709 0.029(3) 0.026(3) 0.026(3) 0.001(2) 0.010(2) 0.007(2)
C710 0.029(3) 0.028(3) 0.024(3) -0.004(2) 0.006(2) 0.007(2)
C711 0.033(3) 0.027(3) 0.027(3) 0.000(2) 0.015(3) 0.005(2)
C712 0.027(3) 0.031(3) 0.029(3) -0.009(2) 0.013(3) -0.001(2)
C713 0.023(3) 0.037(3) 0.029(3) -0.004(2) 0.009(2) 0.006(2)
C714 0.028(3) 0.027(3) 0.024(3) 0.001(2) 0.009(2) 0.008(2)
C715 0.057(4) 0.034(3) 0.031(4) -0.003(3) 0.009(3) -0.003(3)
F307 0.048(5) 0.037(4) 0.037(6) 0.011(4) -0.012(4) -0.002(3)
F308 0.115(8) 0.053(4) 0.038(5) 0.010(3) 0.012(4) -0.014(5)
F309 0.054(5) 0.031(4) 0.062(6) 0.005(4) 0.038(4) -0.001(3)
F407 0.084(8) 0.051(5) 0.033(5) 0.011(3) 0.024(4) 0.003(5)
F408 0.051(5) 0.027(4) 0.049(5) -0.005(3) 0.028(4) -0.002(4)
F409 0.045(5) 0.047(5) 0.052(7) 0.022(4) -0.013(4) 0.000(4)
C716 0.035(4) 0.048(4) 0.048(4) -0.007(3) 0.004(3) 0.005(3)
F310 0.062(2) 0.098(3) 0.048(2) -0.026(2) -0.0102(18) 0.012(2)
F311 0.027(2) 0.143(3) 0.068(3) 0.011(2) 0.0054(18) 0.003(2)
F312 0.064(3) 0.065(2) 0.104(3) -0.001(2) -0.045(2) 0.012(2)
C717 0.030(3) 0.024(3) 0.021(3) 0.004(2) -0.005(2) 0.000(2)
C718 0.030(3) 0.025(3) 0.027(3) 0.005(2) -0.003(2) 0.004(2)
C719 0.041(3) 0.030(3) 0.032(3) -0.002(2) -0.003(3) 0.011(3)
C720 0.056(4) 0.027(3) 0.034(3) 0.000(2) -0.010(3) 0.015(3)
C721 0.059(4) 0.022(3) 0.034(3) 0.006(2) -0.006(3) -0.003(3)
C722 0.034(3) 0.035(3) 0.027(3) 0.004(2) 0.003(2) 0.003(3)
C723 0.049(4) 0.048(4) 0.043(4) -0.007(3) -0.003(3) 0.023(3)
F313 0.047(2) 0.067(2) 0.145(4) -0.027(2) 0.030(2) 0.005(2)
F314 0.059(3) 0.197(4) 0.047(3) 0.003(3) 0.009(2) 0.051(3)
F315 0.080(3) 0.079(3) 0.095(3) 0.003(2) 0.016(2) 0.057(2)
C724 0.061(3) 0.045(3) 0.051(3) 0.003(3) 0.003(3) 0.007(3)
F316 0.088(5) 0.037(4) 0.124(6) 0.017(4) 0.021(5) 0.006(3)
F317 0.095(6) 0.093(6) 0.072(5) 0.023(4) -0.023(5) -0.058(5)
F318 0.092(5) 0.037(4) 0.083(5) 0.002(3) 0.054(4) -0.007(4)
C824 0.061(3) 0.045(3) 0.051(3) 0.003(3) 0.003(3) 0.007(3)
F416 0.077(6) 0.037(5) 0.145(8) -0.005(5) 0.008(6) -0.020(4)
F417 0.109(8) 0.090(7) 0.072(6) 0.028(6) -0.001(6) -0.032(6)
F418 0.098(7) 0.037(5) 0.085(6) -0.015(4) 0.025(6) -0.008(5)
C725 0.031(3) 0.017(2) 0.024(3) -0.002(2) 0.003(2) 0.008(2)
C726 0.036(3) 0.028(3) 0.026(3) -0.003(2) 0.008(3) 0.009(2)
C727 0.046(4) 0.025(3) 0.017(3) -0.001(2) 0.004(3) 0.016(2)
C728 0.055(4) 0.030(3) 0.022(3) -0.005(2) -0.003(3) 0.021(3)
C729 0.032(3) 0.037(3) 0.029(3) -0.002(2) 0.001(3) 0.010(2)
C730 0.031(3) 0.033(3) 0.024(3) 0.002(2) 0.002(2) 0.007(2)
C731 0.069(5) 0.035(3) 0.027(4) -0.002(3) 0.006(3) 0.018(3)
F319 0.088(3) 0.061(2) 0.070(3) 0.0254(18) 0.051(2) 0.031(2)
F320 0.109(3) 0.0344(19) 0.055(2) 0.0117(16) 0.040(2) 0.0173(18)
F321 0.114(3) 0.108(3) 0.025(2) 0.008(2) 0.008(2) -0.017(2)
C732 0.043(4) 0.077(5) 0.037(4) 0.004(4) -0.001(3) 0.003(4)
F322 0.056(2) 0.056(2) 0.047(2) -0.0046(17) -0.0184(17) 0.0034(17)
F323 0.045(2) 0.124(3) 0.109(3) -0.054(3) -0.016(2) 0.037(2)
F324 0.050(2) 0.177(4) 0.056(3) 0.036(3) -0.0106(19) -0.031(3)
C901 0.054(4) 0.056(4) 0.072(4) 0.006(4) 0.006(4) 0.015(3)
C902 0.048(4) 0.050(4) 0.073(5) 0.008(4) 0.006(4) 0.017(3)
C903 0.057(4) 0.050(4) 0.082(4) 0.007(4) 0.015(4) 0.021(3)
C904 0.053(4) 0.051(4) 0.078(4) 0.013(4) 0.012(4) 0.014(4)
C905 0.048(4) 0.055(4) 0.070(4) 0.009(3) 0.014(3) 0.014(3)
C906 0.048(4) 0.058(4) 0.072(4) 0.012(4) 0.014(3) 0.006(4)
F901 0.113(4) 0.139(5) 0.107(4) -0.009(4) 0.012(4) 0.008(4)
C911 0.051(5) 0.053(5) 0.069(6) 0.005(5) 0.011(5) 0.013(5)
C912 0.052(5) 0.053(5) 0.070(6) 0.006(5) 0.011(5) 0.016(5)
C913 0.049(5) 0.053(5) 0.073(5) 0.010(4) 0.013(4) 0.015(5)
C914 0.048(5) 0.057(5) 0.073(5) 0.011(4) 0.014(5) 0.009(4)
C915 0.048(5) 0.054(5) 0.071(5) 0.009(5) 0.012(4) 0.009(4)
C916 0.054(5) 0.054(5) 0.074(5) 0.007(5) 0.010(5) 0.010(5)
F911 0.113(4) 0.139(5) 0.107(4) -0.009(4) 0.012(4) 0.008(4)
C921 0.064(5) 0.054(4) 0.059(5) 0.004(4) 0.019(4) 0.022(4)
C922 0.067(5) 0.051(4) 0.067(5) 0.018(3) 0.024(4) 0.018(4)
C923 0.047(4) 0.067(4) 0.067(5) 0.011(4) 0.007(4) 0.010(3)
F921 0.054(4) 0.072(4) 0.065(5) 0.016(4) 0.001(4) 0.011(4)

loop_
_atom_type_symbol
_atom_type_description
_atom_type_scat_dispersion_real
_atom_type_scat_dispersion_imag
_atom_type_scat_source
C C 0.0033 0.0016 'International Tables Vol C Tables 4.2.6.8 and 6.1.1.4'
H H 0.0000 0.0000 'International Tables Vol C Tables 4.2.6.8 and 6.1.1.4'
B B 0.0013 0.0007 'International Tables Vol C Tables 4.2.6.8 and 6.1.1.4'
F F 0.0171 0.0103 'International Tables Vol C Tables 4.2.6.8 and 6.1.1.4'
P P 0.1023 0.0942 'International Tables Vol C Tables 4.2.6.8 and 6.1.1.4'
Ir Ir -1.4442 7.9887 'International Tables Vol C Tables 4.2.6.8 and 6.1.1.4'

loop_
_geom_angle_atom_site_label_1
_geom_angle_atom_site_label_2
_geom_angle_atom_site_label_3
_geom_angle
_geom_angle_site_symmetry_1
C4 Ir1 C3 38.67(17) .
C4 Ir1 C21 142.49(19) .
C3 Ir1 C21 178.69(18) .
C4 Ir1 C22 106.88(19) .
C3 Ir1 C22 144.42(18) .
C21 Ir1 C22 36.50(17) .
C4 Ir1 P1 99.78(13) .
C3 Ir1 P1 82.68(12) .
C21 Ir1 P1 96.27(13) .
C22 Ir1 P1 100.15(14) .
C4 Ir1 P2 91.94(13) .
C3 Ir1 P2 98.23(12) .
C21 Ir1 P2 82.52(12) .
C22 Ir1 P2 89.80(13) .
P1 Ir1 P2 161.62(4) .
C4 Ir1 C5 34.53(16) .
C3 Ir1 C5 62.52(17) .
C21 Ir1 C5 118.12(18) .
C22 Ir1 C5 82.88(18) .
P1 Ir1 C5 80.00(12) .
P2 Ir1 C5 116.82(12) .
C4 Ir1 H0A 135.6(15) .
C3 Ir1 H0A 101.0(14) .
C21 Ir1 H0A 78.2(14) .
C22 Ir1 H0A 114.5(14) .
P1 Ir1 H0A 88.3(14) .
P2 Ir1 H0A 73.5(14) .
C5 Ir1 H0A 160.7(14) .
C1 P1 C7 107.3(2) .
C1 P1 C13 105.9(2) .
C7 P1 C13 110.7(2) .
C1 P1 Ir1 96.48(16) .
C7 P1 Ir1 112.93(15) .
C13 P1 Ir1 121.34(15) .
C19 P2 C25 104.1(2) .
C19 P2 C31 108.3(2) .
C25 P2 C31 103.1(2) .
C19 P2 Ir1 100.94(15) .
C25 P2 Ir1 123.50(15) .
C31 P2 Ir1 115.64(15) .
C2 C1 C6 109.1(4) .
C2 C1 P1 106.6(3) .
C6 C1 P1 104.7(3) .
C2 C1 H1 112.0 .
C6 C1 H1 112.0 .
P1 C1 H1 112.0 .
C3 C2 C1 109.7(4) .
C3 C2 H2A 109.7 .
C1 C2 H2A 109.7 .
C3 C2 H2B 109.7 .
C1 C2 H2B 109.7 .
H2A C2 H2B 108.2 .
C4 C3 C2 117.4(4) .
C4 C3 Ir1 69.4(3) .
C2 C3 Ir1 114.7(3) .
C4 C3 H3 115.8 .
C2 C3 H3 115.8 .
Ir1 C3 H3 115.8 .
C5 C4 C3 116.2(5) .
C5 C4 Ir1 82.1(3) .
C3 C4 Ir1 72.0(3) .
C5 C4 H4 121.7 .
C3 C4 H4 121.7 .
Ir1 C4 H4 121.7 .
C4 C5 C6 121.2(4) .
C4 C5 Ir1 63.4(3) .
C6 C5 Ir1 110.5(3) .
C4 C5 H5 116.7 .
C6 C5 H5 116.7 .
Ir1 C5 H5 116.7 .
C5 C6 C1 110.5(4) .
C5 C6 H6A 109.6 .
C1 C6 H6A 109.6 .
C5 C6 H6B 109.6 .
C1 C6 H6B 109.6 .
H6A C6 H6B 108.1 .
C12 C7 C8 110.3(4) .
C12 C7 P1 115.3(3) .
C8 C7 P1 114.9(3) .
C12 C7 H7 105.0 .
C8 C7 H7 105.0 .
P1 C7 H7 105.0 .
C9 C8 C7 109.9(4) .
C9 C8 H8A 109.7 .
C7 C8 H8A 109.7 .
C9 C8 H8B 109.7 .
C7 C8 H8B 109.7 .
H8A C8 H8B 108.2 .
C10 C9 C8 112.0(4) .
C10 C9 H9A 109.2 .
C8 C9 H9A 109.2 .
C10 C9 H9B 109.2 .
C8 C9 H9B 109.2 .
H9A C9 H9B 107.9 .
C9 C10 C11 110.9(5) .
C9 C10 H10A 109.5 .
C11 C10 H10A 109.5 .
C9 C10 H10B 109.5 .
C11 C10 H10B 109.5 .
H10A C10 H10B 108.1 .
C10 C11 C12 111.8(4) .
C10 C11 H11A 109.3 .
C12 C11 H11A 109.3 .
C10 C11 H11B 109.3 .
C12 C11 H11B 109.3 .
H11A C11 H11B 107.9 .
C7 C12 C11 110.5(4) .
C7 C12 H12A 109.5 .
C11 C12 H12A 109.5 .
C7 C12 H12B 109.5 .
C11 C12 H12B 109.5 .
H12A C12 H12B 108.1 .
C14 C13 C18 110.0(4) .
C14 C13 P1 115.0(3) .
C18 C13 P1 114.4(3) .
C14 C13 H13 105.5 .
C18 C13 H13 105.5 .
P1 C13 H13 105.5 .
C13 C14 C15 110.3(4) .
C13 C14 H14A 109.6 .
C15 C14 H14A 109.6 .
C13 C14 H14B 109.6 .
C15 C14 H14B 109.6 .
H14A C14 H14B 108.1 .
C16 C15 C14 110.6(4) .
C16 C15 H15A 109.5 .
C14 C15 H15A 109.5 .
C16 C15 H15B 109.5 .
C14 C15 H15B 109.5 .
H15A C15 H15B 108.1 .
C15 C16 C17 110.9(5) .
C15 C16 H16A 109.5 .
C17 C16 H16A 109.5 .
C15 C16 H16B 109.5 .
C17 C16 H16B 109.5 .
H16A C16 H16B 108.0 .
C16 C17 C18 111.5(4) .
C16 C17 H17A 109.3 .
C18 C17 H17A 109.3 .
C16 C17 H17B 109.3 .
C18 C17 H17B 109.3 .
H17A C17 H17B 108.0 .
C17 C18 C13 110.9(4) .
C17 C18 H18A 109.5 .
C13 C18 H18A 109.5 .
C17 C18 H18B 109.5 .
C13 C18 H18B 109.5 .
H18A C18 H18B 108.0 .
C20 C19 C24 107.4(4) .
C20 C19 P2 107.8(3) .
C24 C19 P2 110.5(3) .
C20 C19 H19 110.4 .
C24 C19 H19 110.4 .
P2 C19 H19 110.4 .
C21 C20 C19 108.6(4) .
C21 C20 H20A 110.0 .
C19 C20 H20A 110.0 .
C21 C20 H20B 110.0 .
C19 C20 H20B 110.0 .
H20A C20 H20B 108.4 .
C22 C21 C20 120.4(4) .
C22 C21 Ir1 72.1(3) .
C20 C21 Ir1 113.4(3) .
C22 C21 H21 114.7 .
C20 C21 H21 114.7 .
Ir1 C21 H21 114.7 .
C21 C22 C23 122.2(4) .
C21 C22 Ir1 71.4(3) .
C23 C22 Ir1 114.4(3) .
C21 C22 H22 114.0 .
C23 C22 H22 114.0 .
Ir1 C22 H22 114.0 .
C24 C23 C22 114.4(4) .
C24 C23 H23A 108.7 .
C22 C23 H23A 108.7 .
C24 C23 H23B 108.7 .
C22 C23 H23B 108.7 .
H23A C23 H23B 107.6 .
C23 C24 C19 115.2(4) .
C23 C24 H24A 108.5 .
C19 C24 H24A 108.5 .
C23 C24 H24B 108.5 .
C19 C24 H24B 108.5 .
H24A C24 H24B 107.5 .
C26 C25 C30 108.1(4) .
C26 C25 P2 114.4(3) .
C30 C25 P2 113.6(3) .
C26 C25 H25 106.7 .
C30 C25 H25 106.7 .
P2 C25 H25 106.7 .
C25 C26 C27 111.5(4) .
C25 C26 H26A 109.3 .
C27 C26 H26A 109.3 .
C25 C26 H26B 109.3 .
C27 C26 H26B 109.3 .
H26A C26 H26B 108.0 .
C28 C27 C26 110.2(4) .
C28 C27 H27A 109.6 .
C26 C27 H27A 109.6 .
C28 C27 H27B 109.6 .
C26 C27 H27B 109.6 .
H27A C27 H27B 108.1 .
C29 C28 C27 111.8(4) .
C29 C28 H28A 109.3 .
C27 C28 H28A 109.3 .
C29 C28 H28B 109.3 .
C27 C28 H28B 109.3 .
H28A C28 H28B 107.9 .
C28 C29 C30 112.3(4) .
C28 C29 H29A 109.1 .
C30 C29 H29A 109.1 .
C28 C29 H29B 109.1 .
C30 C29 H29B 109.1 .
H29A C29 H29B 107.9 .
C29 C30 C25 111.2(4) .
C29 C30 H30A 109.4 .
C25 C30 H30A 109.4 .
C29 C30 H30B 109.4 .
C25 C30 H30B 109.4 .
H30A C30 H30B 108.0 .
C36 C31 C32 109.2(4) .
C36 C31 P2 115.8(3) .
C32 C31 P2 112.2(3) .
C36 C31 H31 106.3 .
C32 C31 H31 106.3 .
P2 C31 H31 106.3 .
C33 C32 C31 111.9(4) .
C33 C32 H32A 109.2 .
C31 C32 H32A 109.2 .
C33 C32 H32B 109.2 .
C31 C32 H32B 109.2 .
H32A C32 H32B 107.9 .
C34 C33 C32 111.1(4) .
C34 C33 H33A 109.4 .
C32 C33 H33A 109.4 .
C34 C33 H33B 109.4 .
C32 C33 H33B 109.4 .
H33A C33 H33B 108.0 .
C33 C34 C35 110.5(4) .
C33 C34 H34A 109.6 .
C35 C34 H34A 109.6 .
C33 C34 H34B 109.6 .
C35 C34 H34B 109.6 .
H34A C34 H34B 108.1 .
C34 C35 C36 110.8(4) .
C34 C35 H35A 109.5 .
C36 C35 H35A 109.5 .
C34 C35 H35B 109.5 .
C36 C35 H35B 109.5 .
H35A C35 H35B 108.1 .
C31 C36 C35 111.3(4) .
C31 C36 H36A 109.4 .
C35 C36 H36A 109.4 .
C31 C36 H36B 109.4 .
C35 C36 H36B 109.4 .
H36A C36 H36B 108.0 .
C104 Ir2 C122 111.4(2) .
C104 Ir2 C121 147.9(2) .
C122 Ir2 C121 37.84(18) .
C104 Ir2 C105 37.09(18) .
C122 Ir2 C105 147.1(2) .
C121 Ir2 C105 174.97(19) .
C104 Ir2 P11 97.35(14) .
C122 Ir2 P11 96.66(14) .
C121 Ir2 P11 95.97(13) .
C105 Ir2 P11 82.79(13) .
C104 Ir2 P12 90.92(15) .
C122 Ir2 P12 90.46(14) .
C121 Ir2 P12 82.46(13) .
C105 Ir2 P12 97.58(13) .
P11 Ir2 P12 166.26(4) .
C104 Ir2 C103 32.84(18) .
C122 Ir2 C103 87.3(2) .
C121 Ir2 C103 124.3(2) .
C105 Ir2 C103 60.3(2) .
P11 Ir2 C103 78.23(13) .
P12 Ir2 C103 113.96(14) .
C104 Ir2 H0B 125.2(16) .
C122 Ir2 H0B 122.5(16) .
C121 Ir2 H0B 84.7(15) .
C105 Ir2 H0B 90.3(15) .
P11 Ir2 H0B 86.3(14) .
P12 Ir2 H0B 80.0(14) .
C103 Ir2 H0B 148.0(15) .
C101 P11 C113 105.9(2) .
C101 P11 C107 105.7(2) .
C113 P11 C107 110.0(2) .
C101 P11 Ir2 97.83(15) .
C113 P11 Ir2 114.52(15) .
C107 P11 Ir2 120.67(15) .
C119 P12 C125 105.9(2) .
C119 P12 C131 104.3(2) .
C125 P12 C131 109.8(2) .
C119 P12 Ir2 100.24(15) .
C125 P12 Ir2 121.67(15) .
C131 P12 Ir2 112.68(15) .
C106 C101 C102 108.4(4) .
C106 C101 P11 106.5(3) .
C102 C101 P11 105.7(3) .
C106 C101 H101 111.9 .
C102 C101 H101 111.9 .
P11 C101 H101 111.9 .
C101 C102 C103 109.0(4) .
C101 C102 H10C 109.9 .
C103 C102 H10C 109.9 .
C101 C102 H10D 109.9 .
C103 C102 H10D 109.9 .
H10C C102 H10D 108.3 .
C104 C103 C102 119.3(5) .
C104 C103 Ir2 61.6(3) .
C102 C103 Ir2 110.5(3) .
C104 C103 H103 117.6 .
C102 C103 H103 117.6 .
Ir2 C103 H103 117.6 .
C103 C104 C105 118.9(5) .
C103 C104 Ir2 85.6(4) .
C105 C104 Ir2 72.3(3) .
C103 C104 H104 120.2 .
C105 C104 H104 120.2 .
Ir2 C104 H104 120.2 .
C104 C105 C106 118.7(5) .
C104 C105 Ir2 70.6(3) .
C106 C105 Ir2 114.5(3) .
C104 C105 H105 115.2 .
C106 C105 H105 115.2 .
Ir2 C105 H105 115.2 .
C105 C106 C101 110.2(4) .
C105 C106 H10E 109.6 .
C101 C106 H10E 109.6 .
C105 C106 H10F 109.6 .
C101 C106 H10F 109.6 .
H10E C106 H10F 108.1 .
C112 C107 C108 109.0(4) .
C112 C107 P11 115.2(3) .
C108 C107 P11 116.0(3) .
C112 C107 H107 105.2 .
C108 C107 H107 105.2 .
P11 C107 H107 105.2 .
C109 C108 C107 110.8(4) .
C109 C108 H10G 109.5 .
C107 C108 H10G 109.5 .
C109 C108 H10H 109.5 .
C107 C108 H10H 109.5 .
H10G C108 H10H 108.1 .
C110 C109 C108 110.9(4) .
C110 C109 H10I 109.5 .
C108 C109 H10I 109.5 .
C110 C109 H10J 109.5 .
C108 C109 H10J 109.5 .
H10I C109 H10J 108.0 .
C109 C110 C111 111.4(4) .
C109 C110 H11C 109.4 .
C111 C110 H11C 109.4 .
C109 C110 H11D 109.4 .
C111 C110 H11D 109.4 .
H11C C110 H11D 108.0 .
C112 C111 C110 110.9(4) .
C112 C111 H11E 109.5 .
C110 C111 H11E 109.5 .
C112 C111 H11F 109.5 .
C110 C111 H11F 109.5 .
H11E C111 H11F 108.0 .
C111 C112 C107 111.3(4) .
C111 C112 H11G 109.4 .
C107 C112 H11G 109.4 .
C111 C112 H11H 109.4 .
C107 C112 H11H 109.4 .
H11G C112 H11H 108.0 .
C118 C113 C114 110.3(4) .
C118 C113 P11 114.6(3) .
C114 C113 P11 115.0(3) .
C118 C113 H113 105.3 .
C114 C113 H113 105.3 .
P11 C113 H113 105.3 .
C113 C114 C115 110.1(5) .
C113 C114 H11I 109.6 .
C115 C114 H11I 109.6 .
C113 C114 H11J 109.6 .
C115 C114 H11J 109.6 .
H11I C114 H11J 108.1 .
C116 C115 C114 111.4(4) .
C116 C115 H11K 109.3 .
C114 C115 H11K 109.3 .
C116 C115 H11L 109.3 .
C114 C115 H11L 109.3 .
H11K C115 H11L 108.0 .
C117 C116 C115 111.9(4) .
C117 C116 H11M 109.2 .
C115 C116 H11M 109.2 .
C117 C116 H11N 109.2 .
C115 C116 H11N 109.2 .
H11M C116 H11N 107.9 .
C116 C117 C118 111.6(5) .
C116 C117 H11O 109.3 .
C118 C117 H11O 109.3 .
C116 C117 H11P 109.3 .
C118 C117 H11P 109.3 .
H11O C117 H11P 108.0 .
C117 C118 C113 110.9(4) .
C117 C118 H11Q 109.5 .
C113 C118 H11Q 109.5 .
C117 C118 H11R 109.5 .
C113 C118 H11R 109.5 .
H11Q C118 H11R 108.1 .
C124 C119 C120 107.7(4) .
C124 C119 P12 110.8(4) .
C120 C119 P12 106.3(3) .
C124 C119 H119 110.6 .
C120 C119 H119 110.6 .
P12 C119 H119 110.6 .
C121 C120 C119 108.4(4) .
C121 C120 H12C 110.0 .
C119 C120 H12C 110.0 .
C121 C120 H12D 110.0 .
C119 C120 H12D 110.0 .
H12C C120 H12D 108.4 .
C122 C121 C120 118.6(4) .
C122 C121 Ir2 70.7(3) .
C120 C121 Ir2 114.0(3) .
C122 C121 H121 115.3 .
C120 C121 H121 115.3 .
Ir2 C121 H121 115.3 .
C121 C122 C123 123.0(5) .
C121 C122 Ir2 71.4(3) .
C123 C122 Ir2 110.6(4) .
C121 C122 H122 114.7 .
C123 C122 H122 114.7 .
Ir2 C122 H122 114.7 .
C122 C123 C124 116.3(5) .
C122 C123 H12E 108.2 .
C124 C123 H12E 108.2 .
C122 C123 H12F 108.2 .
C124 C123 H12F 108.2 .
H12E C123 H12F 107.4 .
C123 C124 C119 114.6(5) .
C123 C124 H12G 108.6 .
C119 C124 H12G 108.6 .
C123 C124 H12H 108.6 .
C119 C124 H12H 108.6 .
H12G C124 H12H 107.6 .
C126 C125 C130 108.1(4) .
C126 C125 P12 114.1(3) .
C130 C125 P12 117.8(3) .
C126 C125 H125 105.2 .
C130 C125 H125 105.2 .
P12 C125 H125 105.2 .
C125 C126 C127 110.9(4) .
C125 C126 H12I 109.5 .
C127 C126 H12I 109.5 .
C125 C126 H12J 109.5 .
C127 C126 H12J 109.5 .
H12I C126 H12J 108.0 .
C128 C127 C126 110.7(4) .
C128 C127 H12K 109.5 .
C126 C127 H12K 109.5 .
C128 C127 H12L 109.5 .
C126 C127 H12L 109.5 .
H12K C127 H12L 108.1 .
C129 C128 C127 111.7(4) .
C129 C128 H12M 109.3 .
C127 C128 H12M 109.3 .
C129 C128 H12N 109.3 .
C127 C128 H12N 109.3 .
H12M C128 H12N 107.9 .
C128 C129 C130 112.2(4) .
C128 C129 H12O 109.2 .
C130 C129 H12O 109.2 .
C128 C129 H12P 109.2 .
C130 C129 H12P 109.2 .
H12O C129 H12P 107.9 .
C129 C130 C125 110.4(4) .
C129 C130 H13A 109.6 .
C125 C130 H13A 109.6 .
C129 C130 H13B 109.6 .
C125 C130 H13B 109.6 .
H13A C130 H13B 108.1 .
C136 C131 C132 109.8(4) .
C136 C131 P12 115.8(3) .
C132 C131 P12 115.0(3) .
C136 C131 H131 105.0 .
C132 C131 H131 105.0 .
P12 C131 H131 105.0 .
C131 C132 C133 110.1(4) .
C131 C132 H13C 109.7 .
C133 C132 H13C 109.7 .
C131 C132 H13D 109.7 .
C133 C132 H13D 109.7 .
H13C C132 H13D 108.2 .
C134 C133 C132 111.8(4) .
C134 C133 H13E 109.3 .
C132 C133 H13E 109.3 .
C134 C133 H13F 109.3 .
C132 C133 H13F 109.3 .
H13E C133 H13F 107.9 .
C135 C134 C133 111.0(4) .
C135 C134 H13G 109.4 .
C133 C134 H13G 109.4 .
C135 C134 H13H 109.4 .
C133 C134 H13H 109.4 .
H13G C134 H13H 108.0 .
C134 C135 C136 111.3(4) .
C134 C135 H13I 109.4 .
C136 C135 H13I 109.4 .
C134 C135 H13J 109.4 .
C136 C135 H13J 109.4 .
H13I C135 H13J 108.0 .
C131 C136 C135 110.8(4) .
C131 C136 H13K 109.5 .
C135 C136 H13K 109.5 .
C131 C136 H13L 109.5 .
C135 C136 H13L 109.5 .
H13K C136 H13L 108.1 .
C525 B501 C501 111.8(4) .
C525 B501 C509 112.5(4) .
C501 B501 C509 102.7(4) .
C525 B501 C517 103.4(4) .
C501 B501 C517 115.1(4) .
C509 B501 C517 111.7(4) .
C502 C501 C506 115.1(4) .
C502 C501 B501 121.6(4) .
C506 C501 B501 122.8(4) .
C503 C502 C501 123.1(4) .
C503 C502 H502 118.5 .
C501 C502 H502 118.5 .
C502 C503 C504 120.5(4) .
C502 C503 C507 119.4(4) .
C504 C503 C507 120.0(4) .
C505 C504 C503 117.5(5) .
C505 C504 H504 121.2 .
C503 C504 H504 121.2 .
C506 C505 C504 121.3(4) .
C506 C505 C508 120.4(4) .
C504 C505 C508 118.3(4) .
C505 C506 C501 122.5(4) .
C505 C506 H506 118.8 .
C501 C506 H506 118.8 .
F1 C507 F102 81.3(7) .
F1 C507 F101 123.2(7) .
F102 C507 F101 106.8(5) .
F1 C507 F2 107.4(5) .
F102 C507 F2 124.2(7) .
F101 C507 F2 23.2(7) .
F1 C507 F103 26.6(7) .
F102 C507 F103 105.9(5) .
F101 C507 F103 105.3(5) .
F2 C507 F103 85.0(7) .
F1 C507 F3 105.6(5) .
F102 C507 F3 26.7(7) .
F101 C507 F3 84.1(7) .
F2 C507 F3 105.3(5) .
F103 C507 F3 126.8(7) .
F1 C507 C503 114.1(5) .
F102 C507 C503 113.3(5) .
F101 C507 C503 113.2(5) .
F2 C507 C503 112.3(5) .
F103 C507 C503 111.8(5) .
F3 C507 C503 111.6(5) .
F104 C508 F4 131.0(7) .
F104 C508 F106 106.8(6) .
F4 C508 F106 62.1(8) .
F104 C508 F6 42.4(8) .
F4 C508 F6 106.3(4) .
F106 C508 F6 131.3(7) .
F104 C508 F105 106.2(6) .
F4 C508 F105 45.2(8) .
F106 C508 F105 104.7(6) .
F6 C508 F105 66.9(8) .
F104 C508 F5 64.2(8) .
F4 C508 F5 105.3(4) .
F106 C508 F5 47.1(9) .
F6 C508 F5 103.2(4) .
F105 C508 F5 134.5(7) .
F104 C508 C505 113.9(6) .
F4 C508 C505 113.9(4) .
F106 C508 C505 113.4(6) .
F6 C508 C505 114.1(4) .
F105 C508 C505 111.2(6) .
F5 C508 C505 113.0(4) .
C510 C509 C514 115.4(4) .
C510 C509 B501 121.5(4) .
C514 C509 B501 122.9(4) .
C511 C510 C509 122.7(4) .
C511 C510 H510 118.6 .
C509 C510 H510 118.6 .
C512 C511 C510 120.2(4) .
C512 C511 C515 120.6(4) .
C510 C511 C515 119.2(4) .
C511 C512 C513 118.7(4) .
C511 C512 H512 120.6 .
C513 C512 H512 120.6 .
C512 C513 C514 120.5(4) .
C512 C513 C516 119.9(4) .
C514 C513 C516 119.6(4) .
C513 C514 C509 122.4(4) .
C513 C514 H514 118.8 .
C509 C514 H514 118.8 .
F9 C515 F7 106.1(4) .
F9 C515 F8 107.2(4) .
F7 C515 F8 104.8(4) .
F9 C515 C511 114.3(4) .
F7 C515 C511 112.7(4) .
F8 C515 C511 111.2(4) .
F110 C516 F111 108.4(5) .
F110 C516 F11 64.2(5) .
F111 C516 F11 129.0(6) .
F110 C516 F10 128.7(6) .
F111 C516 F10 35.4(5) .
F11 C516 F10 107.0(5) .
F110 C516 F112 105.2(5) .
F111 C516 F112 104.7(5) .
F11 C516 F112 43.1(4) .
F10 C516 F112 71.4(5) .
F110 C516 F12 42.3(4) .
F111 C516 F12 72.5(5) .
F11 C516 F12 104.0(5) .
F10 C516 F12 104.8(5) .
F112 C516 F12 136.5(6) .
F110 C516 C513 114.0(4) .
F111 C516 C513 113.5(5) .
F11 C516 C513 115.0(4) .
F10 C516 C513 114.8(4) .
F112 C516 C513 110.3(4) .
F12 C516 C513 110.3(4) .
C518 C517 C522 115.8(4) .
C518 C517 B501 121.0(4) .
C522 C517 B501 122.9(4) .
C519 C518 C517 123.1(4) .
C519 C518 H518 118.5 .
C517 C518 H518 118.5 .
C518 C519 C520 120.3(4) .
C518 C519 C523 119.6(4) .
C520 C519 C523 120.1(4) .
C521 C520 C519 118.4(4) .
C521 C520 H520 120.8 .
C519 C520 H520 120.8 .
C520 C521 C522 120.7(4) .
C520 C521 C524 118.9(4) .
C522 C521 C524 120.3(4) .
C521 C522 C517 121.7(4) .
C521 C522 H522 119.1 .
C517 C522 H522 119.1 .
F15 C523 F13 106.8(4) .
F15 C523 F14 105.5(4) .
F13 C523 F14 106.0(4) .
F15 C523 C519 113.6(4) .
F13 C523 C519 111.8(4) .
F14 C523 C519 112.6(4) .
F18 C524 F16 105.9(4) .
F18 C524 F17 106.3(4) .
F16 C524 F17 105.0(4) .
F18 C524 C521 114.3(5) .
F16 C524 C521 113.0(4) .
F17 C524 C521 111.7(4) .
C526 C525 C530 114.4(4) .
C526 C525 B501 123.8(4) .
C530 C525 B501 121.5(4) .
C527 C526 C525 122.9(4) .
C527 C526 H526 118.6 .
C525 C526 H526 118.6 .
C528 C527 C526 120.6(4) .
C528 C527 C531 120.4(4) .
C526 C527 C531 119.0(4) .
C529 C528 C527 118.6(4) .
C529 C528 H528 120.7 .
C527 C528 H528 120.7 .
C528 C529 C530 120.2(4) .
C528 C529 C532 120.8(4) .
C530 C529 C532 119.0(4) .
C529 C530 C525 123.3(4) .
C529 C530 H530 118.4 .
C525 C530 H530 118.4 .
F120 C531 F20 118.4(8) .
F120 C531 F19 81.7(6) .
F20 C531 F19 109.0(5) .
F120 C531 F119 106.2(6) .
F20 C531 F119 18.8(8) .
F19 C531 F119 123.8(7) .
F120 C531 F121 107.3(5) .
F20 C531 F121 86.1(7) .
F19 C531 F121 28.3(5) .
F119 C531 F121 103.8(6) .
F120 C531 F21 22.3(6) .
F20 C531 F21 105.3(5) .
F19 C531 F21 103.3(5) .
F119 C531 F21 89.5(8) .
F121 C531 F21 126.8(6) .
F120 C531 C527 114.9(5) .
F20 C531 C527 114.5(5) .
F19 C531 C527 113.7(5) .
F119 C531 C527 112.2(5) .
F121 C531 C527 111.5(5) .
F21 C531 C527 110.0(5) .
F122 C532 F22 123.5(7) .
F122 C532 F23 78.9(6) .
F22 C532 F23 107.4(5) .
F122 C532 F124 106.7(6) .
F22 C532 F124 79.4(6) .
F23 C532 F124 31.7(6) .
F122 C532 F24 27.7(6) .
F22 C532 F24 106.5(5) .
F23 C532 F24 105.2(5) .
F124 C532 F24 128.6(6) .
F122 C532 F123 106.5(6) .
F22 C532 F123 26.8(6) .
F23 C532 F123 128.0(6) .
F124 C532 F123 104.4(5) .
F24 C532 F123 83.5(7) .
F122 C532 C529 114.8(5) .
F22 C532 C529 113.8(4) .
F23 C532 C529 112.0(4) .
F124 C532 C529 112.0(5) .
F24 C532 C529 111.4(4) .
F123 C532 C529 111.7(5) .
C701 B701 C709 106.1(4) .
C701 B701 C717 112.8(4) .
C709 B701 C717 112.8(4) .
C701 B701 C725 110.9(4) .
C709 B701 C725 112.0(4) .
C717 B701 C725 102.3(4) .
C702 C701 C706 114.5(4) .
C702 C701 B701 121.7(4) .
C706 C701 B701 123.6(4) .
C701 C702 C703 123.4(4) .
C701 C702 H702 118.3 .
C703 C702 H702 118.3 .
C704 C703 C702 118.7(5) .
C704 C703 C707 121.4(4) .
C702 C703 C707 119.9(4) .
C705 C704 C703 119.8(5) .
C705 C704 H704 120.1 .
C703 C704 H704 120.1 .
C704 C705 C706 120.6(5) .
C704 C705 C708 118.4(5) .
C706 C705 C708 121.0(5) .
C705 C706 C701 122.9(5) .
C705 C706 H706 118.5 .
C701 C706 H706 118.5 .
F303 C707 F301 106.3(5) .
F303 C707 F302 106.5(4) .
F301 C707 F302 103.8(4) .
F303 C707 C703 113.6(5) .
F301 C707 C703 113.4(4) .
F302 C707 C703 112.4(4) .
F304 C708 F305 106.6(6) .
F304 C708 F306 106.2(5) .
F305 C708 F306 105.5(5) .
F304 C708 C705 114.5(5) .
F305 C708 C705 112.2(5) .
F306 C708 C705 111.2(6) .
C714 C709 C710 115.5(4) .
C714 C709 B701 123.2(4) .
C710 C709 B701 121.3(4) .
C709 C710 C711 122.5(5) .
C709 C710 H710 118.7 .
C711 C710 H710 118.7 .
C712 C711 C710 120.2(5) .
C712 C711 C715 121.9(4) .
C710 C711 C715 117.7(4) .
C711 C712 C713 118.9(5) .
C711 C712 H712 120.6 .
C713 C712 H712 120.6 .
C712 C713 C714 120.5(5) .
C712 C713 C716 118.2(5) .
C714 C713 C716 121.4(5) .
C713 C714 C709 122.3(5) .
C713 C714 H714 118.9 .
C709 C714 H714 118.9 .
F409 C715 F309 117.9(8) .
F409 C715 F308 79.2(6) .
F309 C715 F308 108.4(5) .
F409 C715 F408 107.0(5) .
F309 C715 F408 19.8(7) .
F308 C715 F408 124.8(7) .
F409 C715 F407 107.5(5) .
F309 C715 F407 83.7(6) .
F308 C715 F407 31.2(5) .
F408 C715 F407 103.0(5) .
F409 C715 F307 23.6(6) .
F309 C715 F307 105.2(5) .
F308 C715 F307 102.3(5) .
F408 C715 F307 89.6(7) .
F407 C715 F307 128.3(6) .
F409 C715 C711 115.9(5) .
F309 C715 C711 116.0(5) .
F308 C715 C711 113.3(5) .
F408 C715 C711 112.2(5) .
F407 C715 C711 110.3(5) .
F307 C715 C711 110.5(5) .
F311 C716 F312 107.5(5) .
F311 C716 F310 104.4(5) .
F312 C716 F310 104.8(5) .
F311 C716 C713 112.8(5) .
F312 C716 C713 114.0(5) .
F310 C716 C713 112.5(5) .
C722 C717 C718 114.7(4) .
C722 C717 B701 121.6(4) .
C718 C717 B701 123.0(4) .
C719 C718 C717 123.0(4) .
C719 C718 H718 118.5 .
C717 C718 H718 118.5 .
C720 C719 C718 120.2(5) .
C720 C719 C723 119.4(5) .
C718 C719 C723 120.2(5) .
C719 C720 C721 118.9(5) .
C719 C720 H720 120.6 .
C721 C720 H720 120.6 .
C720 C721 C722 120.2(5) .
C720 C721 C724 116.9(5) .
C722 C721 C724 122.9(5) .
C720 C721 C824 123.0(5) .
C722 C721 C824 116.6(5) .
C724 C721 C824 9.7(5) .
C721 C722 C717 123.1(5) .
C721 C722 H722 118.5 .
C717 C722 H722 118.5 .
F313 C723 F314 107.2(5) .
F313 C723 F315 105.2(5) .
F314 C723 F315 104.8(5) .
F313 C723 C719 113.8(5) .
F314 C723 C719 111.9(5) .
F315 C723 C719 113.2(5) .
F318 C724 F317 105.8(6) .
F318 C724 F316 105.7(6) .
F317 C724 F316 106.5(6) .
F318 C724 C721 113.0(6) .
F317 C724 C721 110.9(6) .
F316 C724 C721 114.3(6) .
F416 C824 F417 104.7(7) .
F416 C824 F418 104.3(7) .
F417 C824 F418 105.1(7) .
F416 C824 C721 116.3(6) .
F417 C824 C721 112.7(7) .
F418 C824 C721 112.6(6) .
C730 C725 C726 114.9(4) .
C730 C725 B701 123.3(4) .
C726 C725 B701 121.6(4) .
C727 C726 C725 122.8(5) .
C727 C726 H726 118.6 .
C725 C726 H726 118.6 .
C726 C727 C728 121.0(5) .
C726 C727 C731 118.6(5) .
C728 C727 C731 120.3(5) .
C729 C728 C727 117.5(5) .
C729 C728 H728 121.2 .
C727 C728 H728 121.2 .
C730 C729 C728 121.4(5) .
C730 C729 C732 120.9(5) .
C728 C729 C732 117.7(5) .
C729 C730 C725 122.3(5) .
C729 C730 H730 118.9 .
C725 C730 H730 118.9 .
F321 C731 F319 106.3(5) .
F321 C731 F320 105.5(5) .
F319 C731 F320 104.0(5) .
F321 C731 C727 114.4(5) .
F319 C731 C727 113.8(5) .
F320 C731 C727 111.9(4) .
F322 C732 F324 105.5(5) .
F322 C732 F323 105.8(5) .
F324 C732 F323 106.8(5) .
F322 C732 C729 113.6(5) .
F324 C732 C729 112.8(5) .
F323 C732 C729 111.7(5) .
F901 C901 C902 121.2(4) .
F901 C901 C906 118.8(4) .
C902 C901 C906 120.0 .
C901 C902 C903 120.0 .
C901 C902 H902 120.0 .
C903 C902 H902 120.0 .
C904 C903 C902 120.0 .
C904 C903 H903 120.0 .
C902 C903 H903 120.0 .
C905 C904 C903 120.0 .
C905 C904 H904 120.0 .
C903 C904 H904 120.0 .
C904 C905 C906 120.0 .
C904 C905 H905 120.0 .
C906 C905 H905 120.0 .
C905 C906 C901 120.0 .
C905 C906 H906 120.0 .
C901 C906 H906 120.0 .
F911 C911 C912 119.5(5) .
F911 C911 C916 120.5(5) .
C912 C911 C916 120.0 .
C911 C912 C913 120.0 .
C911 C912 H912 120.0 .
C913 C912 H912 120.0 .
C914 C913 C912 120.0 .
C914 C913 H913 120.0 .
C912 C913 H913 120.0 .
C913 C914 C915 120.0 .
C913 C914 H914 120.0 .
C915 C914 H914 120.0 .
C916 C915 C914 120.0 .
C916 C915 H915 120.0 .
C914 C915 H915 120.0 .
C915 C916 C911 120.0 .
C915 C916 H916 120.0 .
C911 C916 H916 120.0 .
C922 C921 C923 121.2(6) .
C922 C921 H921 119.4 .
C923 C921 H921 119.4 .
C923 C922 C921 119.2(6) 2_666
C923 C922 H922 120.4 2_666
C921 C922 H922 120.4 .
C922 C923 C921 119.6(6) 2_666
C922 C923 H923 120.2 2_666
C921 C923 H923 120.2 .

loop_
_geom_bond_atom_site_label_1
_geom_bond_atom_site_label_2
_geom_bond_distance
_geom_bond_site_symmetry_2
Ir1 C4 2.158(5) .
Ir1 C3 2.193(4) .
Ir1 C21 2.220(5) .
Ir1 C22 2.229(4) .
Ir1 P1 2.3263(12) .
Ir1 P2 2.3437(12) .
Ir1 C5 2.392(5) .
Ir1 H0A 1.50(4) .
P1 C1 1.831(5) .
P1 C7 1.842(4) .
P1 C13 1.857(4) .
P2 C19 1.843(4) .
P2 C25 1.851(5) .
P2 C31 1.862(4) .
C1 C2 1.528(6) .
C1 C6 1.543(6) .
C1 H1 1.0000 .
C2 C3 1.513(6) .
C2 H2A 0.9900 .
C2 H2B 0.9900 .
C3 C4 1.441(6) .
C3 H3 1.0000 .
C4 C5 1.369(6) .
C4 H4 1.0000 .
C5 C6 1.507(6) .
C5 H5 1.0000 .
C6 H6A 0.9900 .
C6 H6B 0.9900 .
C7 C12 1.526(7) .
C7 C8 1.544(6) .
C7 H7 1.0000 .
C8 C9 1.528(6) .
C8 H8A 0.9900 .
C8 H8B 0.9900 .
C9 C10 1.510(8) .
C9 H9A 0.9900 .
C9 H9B 0.9900 .
C10 C11 1.522(7) .
C10 H10A 0.9900 .
C10 H10B 0.9900 .
C11 C12 1.533(6) .
C11 H11A 0.9900 .
C11 H11B 0.9900 .
C12 H12A 0.9900 .
C12 H12B 0.9900 .
C13 C14 1.518(6) .
C13 C18 1.533(6) .
C13 H13 1.0000 .
C14 C15 1.532(6) .
C14 H14A 0.9900 .
C14 H14B 0.9900 .
C15 C16 1.507(7) .
C15 H15A 0.9900 .
C15 H15B 0.9900 .
C16 C17 1.518(8) .
C16 H16A 0.9900 .
C16 H16B 0.9900 .
C17 C18 1.525(6) .
C17 H17A 0.9900 .
C17 H17B 0.9900 .
C18 H18A 0.9900 .
C18 H18B 0.9900 .
C19 C20 1.532(6) .
C19 C24 1.542(6) .
C19 H19 1.0000 .
C20 C21 1.516(6) .
C20 H20A 0.9900 .
C20 H20B 0.9900 .
C21 C22 1.393(6) .
C21 H21 1.0000 .
C22 C23 1.511(7) .
C22 H22 1.0000 .
C23 C24 1.511(7) .
C23 H23A 0.9900 .
C23 H23B 0.9900 .
C24 H24A 0.9900 .
C24 H24B 0.9900 .
C25 C26 1.524(6) .
C25 C30 1.544(6) .
C25 H25 1.0000 .
C26 C27 1.534(6) .
C26 H26A 0.9900 .
C26 H26B 0.9900 .
C27 C28 1.512(6) .
C27 H27A 0.9900 .
C27 H27B 0.9900 .
C28 C29 1.502(7) .
C28 H28A 0.9900 .
C28 H28B 0.9900 .
C29 C30 1.524(6) .
C29 H29A 0.9900 .
C29 H29B 0.9900 .
C30 H30A 0.9900 .
C30 H30B 0.9900 .
C31 C36 1.518(6) .
C31 C32 1.538(6) .
C31 H31 1.0000 .
C32 C33 1.521(6) .
C32 H32A 0.9900 .
C32 H32B 0.9900 .
C33 C34 1.505(7) .
C33 H33A 0.9900 .
C33 H33B 0.9900 .
C34 C35 1.519(6) .
C34 H34A 0.9900 .
C34 H34B 0.9900 .
C35 C36 1.536(6) .
C35 H35A 0.9900 .
C35 H35B 0.9900 .
C36 H36A 0.9900 .
C36 H36B 0.9900 .
Ir2 C104 2.183(5) .
Ir2 C122 2.193(5) .
Ir2 C121 2.202(5) .
Ir2 C105 2.206(5) .
Ir2 P11 2.3325(11) .
Ir2 P12 2.3503(11) .
Ir2 C103 2.475(6) .
Ir2 H0B 1.49(4) .
P11 C101 1.838(5) .
P11 C113 1.838(4) .
P11 C107 1.854(4) .
P12 C119 1.844(5) .
P12 C125 1.850(5) .
P12 C131 1.858(5) .
C101 C106 1.534(6) .
C101 C102 1.542(6) .
C101 H101 1.0000 .
C102 C103 1.563(7) .
C102 H10C 0.9900 .
C102 H10D 0.9900 .
C103 C104 1.346(7) .
C103 H103 1.0000 .
C104 C105 1.396(7) .
C104 H104 1.0000 .
C105 C106 1.499(6) .
C105 H105 1.0000 .
C106 H10E 0.9900 .
C106 H10F 0.9900 .
C107 C112 1.533(6) .
C107 C108 1.535(6) .
C107 H107 1.0000 .
C108 C109 1.524(6) .
C108 H10G 0.9900 .
C108 H10H 0.9900 .
C109 C110 1.514(7) .
C109 H10I 0.9900 .
C109 H10J 0.9900 .
C110 C111 1.528(7) .
C110 H11C 0.9900 .
C110 H11D 0.9900 .
C111 C112 1.526(6) .
C111 H11E 0.9900 .
C111 H11F 0.9900 .
C112 H11G 0.9900 .
C112 H11H 0.9900 .
C113 C118 1.527(6) .
C113 C114 1.540(7) .
C113 H113 1.0000 .
C114 C115 1.541(6) .
C114 H11I 0.9900 .
C114 H11J 0.9900 .
C115 C116 1.534(7) .
C115 H11K 0.9900 .
C115 H11L 0.9900 .
C116 C117 1.512(8) .
C116 H11M 0.9900 .
C116 H11N 0.9900 .
C117 C118 1.521(6) .
C117 H11O 0.9900 .
C117 H11P 0.9900 .
C118 H11Q 0.9900 .
C118 H11R 0.9900 .
C119 C124 1.523(6) .
C119 C120 1.540(6) .
C119 H119 1.0000 .
C120 C121 1.519(6) .
C120 H12C 0.9900 .
C120 H12D 0.9900 .
C121 C122 1.425(7) .
C121 H121 1.0000 .
C122 C123 1.444(7) .
C122 H122 1.0000 .
C123 C124 1.468(7) .
C123 H12E 0.9900 .
C123 H12F 0.9900 .
C124 H12G 0.9900 .
C124 H12H 0.9900 .
C125 C126 1.531(7) .
C125 C130 1.536(6) .
C125 H125 1.0000 .
C126 C127 1.532(6) .
C126 H12I 0.9900 .
C126 H12J 0.9900 .
C127 C128 1.531(7) .
C127 H12K 0.9900 .
C127 H12L 0.9900 .
C128 C129 1.510(7) .
C128 H12M 0.9900 .
C128 H12N 0.9900 .
C129 C130 1.526(6) .
C129 H12O 0.9900 .
C129 H12P 0.9900 .
C130 H13A 0.9900 .
C130 H13B 0.9900 .
C131 C136 1.517(6) .
C131 C132 1.528(6) .
C131 H131 1.0000 .
C132 C133 1.529(6) .
C132 H13C 0.9900 .
C132 H13D 0.9900 .
C133 C134 1.517(6) .
C133 H13E 0.9900 .
C133 H13F 0.9900 .
C134 C135 1.512(7) .
C134 H13G 0.9900 .
C134 H13H 0.9900 .
C135 C136 1.532(6) .
C135 H13I 0.9900 .
C135 H13J 0.9900 .
C136 H13K 0.9900 .
C136 H13L 0.9900 .
B501 C525 1.624(7) .
B501 C501 1.632(7) .
B501 C509 1.642(7) .
B501 C517 1.653(6) .
C501 C502 1.400(6) .
C501 C506 1.401(6) .
C502 C503 1.384(6) .
C502 H502 0.9500 .
C503 C504 1.393(6) .
C503 C507 1.497(6) .
C504 C505 1.389(6) .
C504 H504 0.9500 .
C505 C506 1.381(6) .
C505 C508 1.488(6) .
C506 H506 0.9500 .
C507 F1 1.329(6) .
C507 F102 1.332(6) .
C507 F101 1.335(6) .
C507 F2 1.336(6) .
C507 F103 1.351(6) .
C507 F3 1.352(6) .
C508 F104 1.308(7) .
C508 F4 1.316(5) .
C508 F106 1.328(7) .
C508 F6 1.339(5) .
C508 F105 1.339(7) .
C508 F5 1.340(5) .
C509 C510 1.395(6) .
C509 C514 1.398(6) .
C510 C511 1.387(6) .
C510 H510 0.9500 .
C511 C512 1.379(6) .
C511 C515 1.493(6) .
C512 C513 1.382(6) .
C512 H512 0.9500 .
C513 C514 1.383(6) .
C513 C516 1.498(6) .
C514 H514 0.9500 .
C515 F9 1.322(5) .
C515 F7 1.337(6) .
C515 F8 1.345(6) .
C516 F110 1.293(6) .
C516 F111 1.297(6) .
C516 F11 1.303(5) .
C516 F10 1.304(5) .
C516 F112 1.345(6) .
C516 F12 1.348(6) .
C517 C518 1.391(6) .
C517 C522 1.402(6) .
C518 C519 1.378(6) .
C518 H518 0.9500 .
C519 C520 1.387(6) .
C519 C523 1.496(7) .
C520 C521 1.385(6) .
C520 H520 0.9500 .
C521 C522 1.394(6) .
C521 C524 1.490(6) .
C522 H522 0.9500 .
C523 F15 1.329(5) .
C523 F13 1.331(5) .
C523 F14 1.345(6) .
C524 F18 1.317(6) .
C524 F16 1.336(5) .
C524 F17 1.336(6) .
C525 C526 1.395(6) .
C525 C530 1.411(6) .
C526 C527 1.386(6) .
C526 H526 0.9500 .
C527 C528 1.382(6) .
C527 C531 1.483(7) .
C528 C529 1.376(6) .
C528 H528 0.9500 .
C529 C530 1.380(6) .
C529 C532 1.499(6) .
C530 H530 0.9500 .
C531 F120 1.325(6) .
C531 F20 1.333(6) .
C531 F19 1.350(6) .
C531 F119 1.366(6) .
C531 F121 1.367(6) .
C531 F21 1.376(6) .
C532 F122 1.309(6) .
C532 F22 1.314(5) .
C532 F23 1.330(5) .
C532 F124 1.335(6) .
C532 F24 1.336(5) .
C532 F123 1.338(6) .
B701 C701 1.638(7) .
B701 C709 1.641(7) .
B701 C717 1.642(7) .
B701 C725 1.644(7) .
C701 C702 1.398(6) .
C701 C706 1.406(6) .
C702 C703 1.405(6) .
C702 H702 0.9500 .
C703 C704 1.382(6) .
C703 C707 1.481(7) .
C704 C705 1.371(6) .
C704 H704 0.9500 .
C705 C706 1.378(6) .
C705 C708 1.491(7) .
C706 H706 0.9500 .
C707 F303 1.323(5) .
C707 F301 1.327(6) .
C707 F302 1.352(5) .
C708 F304 1.319(6) .
C708 F305 1.333(7) .
C708 F306 1.342(7) .
C709 C714 1.394(6) .
C709 C710 1.398(6) .
C710 C711 1.400(6) .
C710 H710 0.9500 .
C711 C712 1.368(6) .
C711 C715 1.481(7) .
C712 C713 1.385(6) .
C712 H712 0.9500 .
C713 C714 1.393(6) .
C713 C716 1.493(7) .
C714 H714 0.9500 .
C715 F409 1.316(6) .
C715 F309 1.321(6) .
C715 F308 1.349(6) .
C715 F408 1.360(6) .
C715 F407 1.365(6) .
C715 F307 1.380(6) .
C716 F311 1.327(6) .
C716 F312 1.328(6) .
C716 F310 1.334(6) .
C717 C722 1.397(6) .
C717 C718 1.402(6) .
C718 C719 1.390(6) .
C718 H718 0.9500 .
C719 C720 1.373(7) .
C719 C723 1.494(7) .
C720 C721 1.384(7) .
C720 H720 0.9500 .
C721 C722 1.387(6) .
C721 C724 1.489(9) .
C721 C824 1.499(9) .
C722 H722 0.9500 .
C723 F313 1.313(6) .
C723 F314 1.323(6) .
C723 F315 1.325(6) .
C724 F318 1.312(7) .
C724 F317 1.317(7) .
C724 F316 1.319(7) .
C824 F416 1.315(7) .
C824 F417 1.319(7) .
C824 F418 1.325(7) .
C725 C730 1.397(6) .
C725 C726 1.419(6) .
C726 C727 1.366(6) .
C726 H726 0.9500 .
C727 C728 1.392(7) .
C727 C731 1.491(7) .
C728 C729 1.388(6) .
C728 H728 0.9500 .
C729 C730 1.384(6) .
C729 C732 1.499(7) .
C730 H730 0.9500 .
C731 F321 1.321(6) .
C731 F319 1.335(6) .
C731 F320 1.339(5) .
C732 F322 1.326(6) .
C732 F324 1.337(6) .
C732 F323 1.340(7) .
C901 F901 1.272(6) .
C901 C902 1.3900 .
C901 C906 1.3900 .
C902 C903 1.3900 .
C902 H902 0.9500 .
C903 C904 1.3900 .
C903 H903 0.9500 .
C904 C905 1.3900 .
C904 H904 0.9500 .
C905 C906 1.3900 .
C905 H905 0.9500 .
C906 H906 0.9500 .
C911 F911 1.266(7) .
C911 C912 1.3900 .
C911 C916 1.3900 .
C912 C913 1.3900 .
C912 H912 0.9500 .
C913 C914 1.3900 .
C913 H913 0.9500 .
C914 C915 1.3900 .
C914 H914 0.9500 .
C915 C916 1.3900 .
C915 H915 0.9500 .
C916 H916 0.9500 .
C921 C922 1.369(8) .
C921 C923 1.370(7) .
C921 H921 0.9500 .
C922 C923 1.345(8) 2_666
C922 H922 0.9500 .
C923 C922 1.345(8) 2_666
C923 H923 0.9500 .
